data_4305910
loop_
_publ_author_name
'Olga A. Gerasko'
'Ekaterina A. Mainicheva'
'Marina I. Naumova'
'Marco Neumaier'
'Manfred M. Kappes'
'Sergey Lebedkin'
'Dieter Fenske'
'Vladimir P. Fedin'

_publ_contact_author_address
;Nikolaev Institute of Inorganic Chemistry,
SB Russian Academy of Sciences,
Akad. Lavrentiev prospekt 3,
Novosibirsk 90,
630090 Russia
;
_publ_contact_author_email cluster@che.nsk.su
_publ_contact_author_fax 7(383)3309489
_publ_contact_author_name 'Prof. Vladimir P. Fedin'
_publ_contact_author_phone 7(383)3309490
_publ_section_title
;
Sandwich-Type Tetranuclear Lanthanide Complexes with Cucurbit[6]uril: From
Molecular Compounds to Coordination Polymers
;
_journal_name_full 'Inorganic Chemistry'
_journal_page_first 8869
_journal_page_last 8880
_journal_paper_doi 10.1021/ic8008317
_journal_volume 47
_journal_year 2008
_chemical_formula_sum 'C132 H207 Ag3 Dy4 N80 O101'
_chemical_formula_weight 5504.39
_space_group_IT_number 14
_symmetry_cell_setting monoclinic
_symmetry_Int_Tables_number 14
_symmetry_space_group_name_Hall '-P 2ybc'
_symmetry_space_group_name_H-M 'P 1 21/c 1'
_atom_sites_solution_hydrogens geom
_atom_sites_solution_primary direct
_atom_sites_solution_secondary difmap
_audit_creation_method SHELXL-97
_cell_angle_alpha 90.00
_cell_angle_beta 112.15(3)
_cell_angle_gamma 90.00
_cell_formula_units_Z 4
_cell_length_a 33.275(7)
_cell_length_b 22.164(4)
_cell_length_c 29.204(6)
_cell_measurement_reflns_used 23943
_cell_measurement_temperature 146(2)
_cell_measurement_theta_max 25.21
_cell_measurement_theta_min 2.51
_cell_volume 19949(8)
_computing_cell_refinement 'stoe x-area'
_computing_data_collection 'stoe x-area'
_computing_data_reduction 'stoe x-area'
_computing_molecular_graphics 'SHELXTL (Bruker, 2004)'
_computing_publication_material 'SHELXTL (Bruker, 2004)'
_computing_structure_refinement 'SHELXTL (Bruker, 2004)'
_computing_structure_solution 'SHELXTL (Bruker, 2004)'
_diffrn_ambient_temperature 150(2)
_diffrn_detector_area_resol_mean 6.67
_diffrn_measured_fraction_theta_full 0.995
_diffrn_measured_fraction_theta_max 0.995
_diffrn_measurement_device_type 'STOE IPDS II'
_diffrn_measurement_method rotation
_diffrn_radiation_monochromator graphite
_diffrn_radiation_probe x-ray
_diffrn_radiation_type MoK\a
_diffrn_radiation_wavelength 0.71073
_diffrn_reflns_av_R_equivalents 0.0247
_diffrn_reflns_av_sigmaI/netI 0.0273
_diffrn_reflns_limit_h_max 37
_diffrn_reflns_limit_h_min -40
_diffrn_reflns_limit_k_max 26
_diffrn_reflns_limit_k_min -24
_diffrn_reflns_limit_l_max 35
_diffrn_reflns_limit_l_min -35
_diffrn_reflns_number 135919
_diffrn_reflns_theta_full 25.00
_diffrn_reflns_theta_max 25.68
_diffrn_reflns_theta_min 1.40
_diffrn_source 'fine-focus sealed tube'
_diffrn_standards_decay_% 0
_diffrn_standards_number 0
_exptl_absorpt_coefficient_mu 1.892
_exptl_absorpt_correction_T_max 0.9113
_exptl_absorpt_correction_T_min 0.7034
_exptl_absorpt_correction_type multi-scan
_exptl_absorpt_process_details 'Bruker SADABS'
_exptl_crystal_colour colorless
_exptl_crystal_density_diffrn 1.833
_exptl_crystal_density_method 'not measured'
_exptl_crystal_description needle
_exptl_crystal_F_000 11088
_exptl_crystal_size_max 0.20
_exptl_crystal_size_mid 0.05
_exptl_crystal_size_min 0.05
_refine_diff_density_max 2.184
_refine_diff_density_min -1.559
_refine_diff_density_rms 0.092
_refine_ls_extinction_method none
_refine_ls_goodness_of_fit_ref 1.357
_refine_ls_hydrogen_treatment constr
_refine_ls_matrix_type full
_refine_ls_number_parameters 2869
_refine_ls_number_reflns 37718
_refine_ls_number_restraints 0
_refine_ls_restrained_S_all 1.357
_refine_ls_R_factor_all 0.0672
_refine_ls_R_factor_gt 0.0447
_refine_ls_shift/su_max 0.003
_refine_ls_shift/su_mean 0.000
_refine_ls_structure_factor_coef Fsqd
_refine_ls_weighting_details 'calc w=1/[\s^2^(Fo^2^)+(0.0000P)^2^+32.5019P] where P=(Fo^2^+2Fc^2^)/3'
_refine_ls_weighting_scheme calc
_refine_ls_wR_factor_gt 0.0628
_refine_ls_wR_factor_ref 0.0671
_reflns_number_gt 27853
_reflns_number_total 37718
_reflns_threshold_expression >2\s(I)
_cod_data_source_file ic8008317_si_002_9.cif
_cod_data_source_block 9
_cod_original_cell_volume 19949(7)
_cod_original_sg_symbol_H-M 'P 21/c'
_cod_database_code 4305910

loop_
_symmetry_equiv_pos_as_xyz
'x, y, z'
'-x, y+1/2, -z+1/2'
'-x, -y, -z'
'x, -y-1/2, z-1/2'

loop_
_atom_site_label
_atom_site_type_symbol
_atom_site_fract_x
_atom_site_fract_y
_atom_site_fract_z
_atom_site_U_iso_or_equiv
_atom_site_adp_type
_atom_site_occupancy
_atom_site_symmetry_multiplicity
_atom_site_calc_flag
_atom_site_refinement_flags
_atom_site_disorder_assembly
_atom_site_disorder_group
Dy1 Dy 0.317527(7) 0.642940(10) 0.330141(9) 0.04022(6) Uani 1 1 d . . .
Dy2 Dy 0.276520(6) 0.803990(11) 0.293426(9) 0.04061(6) Uani 1 1 d . . .
Dy3 Dy 0.219382(7) 0.696173(11) 0.347828(9) 0.04105(6) Uani 1 1 d . . .
Dy4 Dy 0.222187(7) 0.673935(11) 0.217549(9) 0.04123(6) Uani 1 1 d . . .
Ag1 Ag 0.573557(12) 0.877362(19) 0.426922(16) 0.05368(10) Uani 1 1 d . . .
Ag2 Ag -0.048232(13) 0.51717(2) 0.195480(16) 0.05420(10) Uani 1 1 d . . .
Ag3 Ag 0.331995(13) 0.337357(19) 0.768984(17) 0.05695(11) Uani 1 1 d . . .
O11 O 0.37004(10) 0.62023(15) 0.29476(12) 0.0468(8) Uani 1 1 d . . .
O12 O 0.55881(9) 0.70962(15) 0.37504(13) 0.0495(9) Uani 1 1 d . . .
O21 O 0.37341(9) 0.60861(15) 0.40732(12) 0.0454(8) Uani 1 1 d . . .
O22 O 0.56737(10) 0.68867(16) 0.49670(13) 0.0551(9) Uani 1 1 d . . .
O31 O 0.33855(9) 0.72715(15) 0.45161(12) 0.0456(8) Uani 1 1 d . . .
O32 O 0.52751(10) 0.82355(15) 0.52753(13) 0.0505(9) Uani 1 1 d . . .
O41 O 0.30339(9) 0.86608(14) 0.36591(12) 0.0461(8) Uani 1 1 d . . .
O42 O 0.48857(10) 0.97026(14) 0.44388(12) 0.0460(8) Uani 1 1 d . . .
O51 O 0.30394(9) 0.87754(14) 0.25093(12) 0.0443(8) Uani 1 1 d . . .
O52 O 0.48695(10) 0.99245(15) 0.32797(13) 0.0527(9) Uani 1 1 d . . .
O61 O 0.33313(9) 0.76002(15) 0.20857(13) 0.0497(9) Uani 1 1 d . . .
O62 O 0.52248(9) 0.85547(15) 0.29448(12) 0.0471(8) Uani 1 1 d . . .
O71 O 0.15990(10) 0.73272(17) 0.37002(13) 0.0546(9) Uani 1 1 d . . .
O72 O -0.02671(10) 0.63855(16) 0.30883(12) 0.0480(8) Uani 1 1 d . . .
O81 O 0.19987(10) 0.59926(16) 0.37353(13) 0.0538(9) Uani 1 1 d . . .
O82 O 0.01571(11) 0.48734(16) 0.30667(12) 0.0509(9) Uani 1 1 d . . .
O91 O 0.22336(10) 0.51741(15) 0.26853(14) 0.0559(10) Uani 1 1 d . . .
O92 O 0.03413(12) 0.41243(18) 0.19496(16) 0.0763(12) Uani 1 1 d . . .
O101 O 0.19725(11) 0.58599(17) 0.16461(13) 0.0577(10) Uani 1 1 d . . .
O102 O 0.01233(11) 0.47594(19) 0.07882(15) 0.0721(12) Uani 1 1 d . . .
O111 O 0.16015(10) 0.72699(15) 0.15868(13) 0.0512(9) Uani 1 1 d . . .
O112 O -0.02345(12) 0.61689(19) 0.08912(16) 0.0762(12) Uani 1 1 d . . .
O121 O 0.14026(10) 0.80536(16) 0.26634(14) 0.0587(10) Uani 1 1 d . . .
O122 O -0.04405(11) 0.69794(19) 0.20001(16) 0.0740(12) Uani 1 1 d . . .
O131 O 0.32012(11) 0.38192(15) 0.84478(14) 0.0542(9) Uani 1 1 d . . .
O132 O 0.20773(12) 0.16787(18) 0.84134(17) 0.0761(12) Uani 1 1 d . . .
O141 O 0.40134(10) 0.30941(15) 0.83710(13) 0.0511(9) Uani 1 1 d . . .
O142 O 0.28713(10) 0.08601(16) 0.80186(13) 0.0527(9) Uani 1 1 d . . .
O151 O 0.37988(10) 0.30011(17) 0.72484(13) 0.0555(9) Uani 1 1 d . . .
O152 O 0.28716(10) 0.06695(16) 0.68093(13) 0.0537(9) Uani 1 1 d . . .
O161 O 0.29394(12) 0.36976(17) 0.62279(15) 0.0627(10) Uani 1 1 d . . .
O162 O 0.20680(11) 0.12135(17) 0.58913(14) 0.0564(9) Uani 1 1 d . . .
O171 O 0.21025(12) 0.44881(17) 0.62906(16) 0.0705(11) Uani 1 1 d . . .
O172 O 0.14640(12) 0.20582(17) 0.63921(15) 0.0624(10) Uani 1 1 d . . .
O181 O 0.22657(11) 0.45048(16) 0.74488(15) 0.0629(10) Uani 1 1 d . . .
O182 O 0.12454(11) 0.22287(17) 0.75204(15) 0.0617(10) Uani 1 1 d . . .
N11 N 0.42596(11) 0.64668(19) 0.26987(15) 0.0471(10) Uani 1 1 d . . .
N12 N 0.49949(11) 0.68644(18) 0.30350(15) 0.0438(10) Uani 1 1 d . . .
N13 N 0.44032(12) 0.58802(18) 0.33487(15) 0.0468(10) Uani 1 1 d . . .
N14 N 0.51493(12) 0.62627(19) 0.36842(16) 0.0506(11) Uani 1 1 d . . .
N21 N 0.44346(11) 0.58180(18) 0.41800(15) 0.0461(10) Uani 1 1 d . . .
N22 N 0.51961(12) 0.61388(18) 0.45219(16) 0.0479(10) Uani 1 1 d . . .
N23 N 0.43219(11) 0.62711(18) 0.48001(15) 0.0455(10) Uani 1 1 d . . .
N24 N 0.50866(12) 0.65877(18) 0.51436(17) 0.0496(11) Uani 1 1 d . . .
N31 N 0.40722(12) 0.71364(18) 0.51094(15) 0.0455(10) Uani 1 1 d . . .
N32 N 0.48115(12) 0.7519(2) 0.53485(17) 0.0544(11) Uani 1 1 d . . .
N33 N 0.38337(12) 0.80749(18) 0.49028(15) 0.0475(10) Uani 1 1 d . . .
N34 N 0.45754(12) 0.84608(18) 0.51893(16) 0.0499(11) Uani 1 1 d . . .
N41 N 0.35924(12) 0.89677(18) 0.43663(15) 0.0446(10) Uani 1 1 d . . .
N42 N 0.43345(11) 0.93623(18) 0.46837(15) 0.0445(10) Uani 1 1 d . . .
N43 N 0.34309(12) 0.95324(19) 0.37006(16) 0.0480(10) Uani 1 1 d . . .
N44 N 0.41696(11) 0.99298(18) 0.40058(15) 0.0458(10) Uani 1 1 d . . .
N51 N 0.34323(12) 0.96207(17) 0.28831(15) 0.0442(10) Uani 1 1 d . . .
N52 N 0.41522(12) 1.0100(2) 0.31763(16) 0.0515(11) Uani 1 1 d . . .
N53 N 0.35489(12) 0.92138(19) 0.22526(16) 0.0474(10) Uani 1 1 d . . .
N54 N 0.42857(12) 0.96203(17) 0.25872(17) 0.0496(11) Uani 1 1 d . . .
N61 N 0.37920(12) 0.82976(19) 0.19712(15) 0.0488(10) Uani 1 1 d . . .
N62 N 0.45389(12) 0.86902(19) 0.23413(15) 0.0472(10) Uani 1 1 d . . .
N63 N 0.40465(11) 0.73831(18) 0.22005(15) 0.0430(10) Uani 1 1 d . . .
N64 N 0.47972(12) 0.77605(19) 0.25187(15) 0.0454(10) Uani 1 1 d . . .
N71 N 0.08907(15) 0.7612(2) 0.35323(19) 0.0682(14) Uani 1 1 d . . .
N72 N 0.01497(14) 0.7250(2) 0.33181(17) 0.0599(12) Uani 1 1 d . . .
N73 N 0.11612(16) 0.6802(3) 0.4009(2) 0.0784(17) Uani 1 1 d . . .
N74 N 0.04260(13) 0.6408(2) 0.37163(15) 0.0491(10) Uani 1 1 d . . .
N81 N 0.14121(16) 0.5808(3) 0.39709(19) 0.0787(17) Uani 1 1 d . . .
N82 N 0.06804(13) 0.5394(2) 0.37101(15) 0.0495(11) Uani 1 1 d . . .
N83 N 0.16182(15) 0.5102(2) 0.35774(17) 0.0630(13) Uani 1 1 d . . .
N84 N 0.08782(15) 0.4675(3) 0.33024(19) 0.0746(15) Uani 1 1 d . . .
N91 N 0.17363(15) 0.4619(2) 0.2898(2) 0.0626(13) Uani 1 1 d . . .
N92 N 0.09980(15) 0.4212(2) 0.2613(2) 0.0686(14) Uani 1 1 d . . .
N93 N 0.17786(14) 0.4473(2) 0.2168(2) 0.0612(13) Uani 1 1 d . . .
N94 N 0.10077(15) 0.4107(2) 0.1855(2) 0.0704(14) Uani 1 1 d . . .
N101 N 0.15845(14) 0.4970(2) 0.13803(18) 0.0624(13) Uani 1 1 d . . .
N102 N 0.08587(14) 0.4548(2) 0.1048(2) 0.0708(15) Uani 1 1 d . . .
N103 N 0.13401(15) 0.5801(3) 0.09534(19) 0.0682(14) Uani 1 1 d . . .
N104 N 0.06045(15) 0.5345(3) 0.05934(18) 0.0716(15) Uani 1 1 d . . .
N111 N 0.10732(14) 0.6820(2) 0.09292(18) 0.0654(13) Uani 1 1 d . . .
N112 N 0.03382(15) 0.6372(2) 0.06476(19) 0.0729(15) Uani 1 1 d . . .
N113 N 0.08673(13) 0.7512(2) 0.13371(17) 0.0603(13) Uani 1 1 d . . .
N114 N 0.01473(14) 0.7066(2) 0.10795(18) 0.0669(14) Uani 1 1 d . . .
N121 N 0.07412(13) 0.8010(2) 0.20078(18) 0.0597(12) Uani 1 1 d . . .
N122 N 0.00112(14) 0.7564(2) 0.1738(2) 0.0723(15) Uani 1 1 d . . .
N123 N 0.07406(12) 0.8139(2) 0.27596(19) 0.0659(14) Uani 1 1 d . . .
N124 N 0.00207(13) 0.76979(19) 0.25089(14) 0.0436(9) Uani 1 1 d . . .
N131 N 0.25907(13) 0.3499(2) 0.85746(17) 0.0550(11) Uani 1 1 d . . .
N132 N 0.21417(13) 0.2668(2) 0.86575(18) 0.0615(13) Uani 1 1 d . . .
N133 N 0.32036(13) 0.30120(19) 0.89469(16) 0.0499(10) Uani 1 1 d . . .
N134 N 0.27316(13) 0.21289(19) 0.87747(17) 0.0578(12) Uani 1 1 d . . .
N141 N 0.37579(13) 0.24158(19) 0.88006(16) 0.0504(11) Uani 1 1 d . . .
N142 N 0.32729(13) 0.1537(2) 0.86219(16) 0.0517(11) Uani 1 1 d . . .
N143 N 0.40417(12) 0.20542(18) 0.82872(15) 0.0451(10) Uani 1 1 d . . .
N144 N 0.35706(12) 0.11725(19) 0.81117(15) 0.0475(10) Uani 1 1 d . . .
N151 N 0.39762(12) 0.20050(19) 0.74273(15) 0.0470(10) Uani 1 1 d . . .
N152 N 0.35456(12) 0.10831(18) 0.72806(16) 0.0488(10) Uani 1 1 d . . .
N153 N 0.35774(13) 0.22465(19) 0.66501(16) 0.0479(10) Uani 1 1 d . . .
N154 N 0.32636(13) 0.12330(19) 0.64622(16) 0.0510(11) Uani 1 1 d . . .
N161 N 0.29881(14) 0.2717(2) 0.59671(16) 0.0559(12) Uani 1 1 d . . .
N162 N 0.26525(12) 0.1729(2) 0.58266(16) 0.0537(11) Uani 1 1 d . . .
N163 N 0.23566(14) 0.3184(2) 0.56554(18) 0.0644(13) Uani 1 1 d . . .
N164 N 0.20212(13) 0.2196(2) 0.56009(17) 0.0608(13) Uani 1 1 d . . .
N171 N 0.17588(15) 0.3712(2) 0.5770(2) 0.0648(13) Uani 1 1 d . . .
N172 N 0.14550(14) 0.2704(2) 0.57763(19) 0.0612(13) Uani 1 1 d . . .
N173 N 0.14584(16) 0.4055(2) 0.62655(19) 0.0654(13) Uani 1 1 d . . .
N174 N 0.12167(13) 0.3049(2) 0.63384(19) 0.0602(12) Uani 1 1 d . . .
N181 N 0.15609(13) 0.4128(2) 0.71346(19) 0.0617(13) Uani 1 1 d . . .
N182 N 0.12130(14) 0.3163(2) 0.7148(2) 0.0679(14) Uani 1 1 d . . .
N183 N 0.19732(13) 0.3950(2) 0.79078(19) 0.0579(12) Uani 1 1 d . . .
N184 N 0.15348(13) 0.3091(2) 0.79669(18) 0.0574(12) Uani 1 1 d . . .
C11 C 0.40812(14) 0.6196(2) 0.29934(18) 0.0439(12) Uani 1 1 d . . .
C12 C 0.52799(14) 0.6765(2) 0.35189(19) 0.0455(12) Uani 1 1 d . . .
C13 C 0.47206(14) 0.6339(2) 0.2842(2) 0.0506(13) Uani 1 1 d . . .
H13 H 0.4785 0.6136 0.2572 0.061 Uiso 1 1 calc R . .
C14 C 0.48207(14) 0.5924(2) 0.33008(19) 0.0455(12) Uani 1 1 d . . .
H14 H 0.4930 0.5520 0.3249 0.055 Uiso 1 1 calc R . .
C15 C 0.43273(14) 0.5516(2) 0.37245(19) 0.0454(12) Uani 1 1 d . . .
H15A H 0.4017 0.5400 0.3602 0.055 Uiso 1 1 calc R . .
H15B H 0.4501 0.5142 0.3778 0.055 Uiso 1 1 calc R . .
C16 C 0.53925(14) 0.6003(2) 0.41675(19) 0.0500(13) Uani 1 1 d . . .
H16A H 0.5408 0.5559 0.4135 0.060 Uiso 1 1 calc R . .
H16B H 0.5693 0.6161 0.4292 0.060 Uiso 1 1 calc R . .
C21 C 0.41305(15) 0.6061(2) 0.43264(18) 0.0446(12) Uani 1 1 d . . .
C22 C 0.53431(15) 0.6563(2) 0.4886(2) 0.0504(13) Uani 1 1 d . . .
C23 C 0.48573(13) 0.5767(2) 0.45842(18) 0.0427(12) Uani 1 1 d . . .
H23 H 0.4950 0.5338 0.4662 0.051 Uiso 1 1 calc R . .
C24 C 0.47761(14) 0.6081(2) 0.50125(19) 0.0445(12) Uani 1 1 d . . .
H24 H 0.4831 0.5801 0.5298 0.053 Uiso 1 1 calc R . .
C25 C 0.40754(15) 0.6485(2) 0.50725(18) 0.0447(12) Uani 1 1 d . . .
H25A H 0.4196 0.6312 0.5410 0.054 Uiso 1 1 calc R . .
H25B H 0.3773 0.6340 0.4912 0.054 Uiso 1 1 calc R . .
C26 C 0.51313(14) 0.7023(2) 0.55176(19) 0.0504(13) Uani 1 1 d . . .
H26A H 0.5427 0.7196 0.5632 0.060 Uiso 1 1 calc R . .
H26B H 0.5098 0.6819 0.5803 0.060 Uiso 1 1 calc R . .
C31 C 0.37272(15) 0.7477(2) 0.48010(18) 0.0429(11) Uani 1 1 d . . .
C32 C 0.49292(13) 0.8084(2) 0.52711(18) 0.0443(12) Uani 1 1 d . . .
C33 C 0.44197(14) 0.7500(2) 0.54507(19) 0.0475(12) Uani 1 1 d . . .
H33 H 0.4477 0.7405 0.5805 0.057 Uiso 1 1 calc R . .
C34 C 0.42379(14) 0.8152(2) 0.53012(19) 0.0436(12) Uani 1 1 d . . .
H34 H 0.4194 0.8354 0.5585 0.052 Uiso 1 1 calc R . .
C35 C 0.34991(14) 0.8546(2) 0.4708(2) 0.0483(12) Uani 1 1 d . . .
H35A H 0.3478 0.8778 0.4988 0.058 Uiso 1 1 calc R . .
H35B H 0.3215 0.8351 0.4531 0.058 Uiso 1 1 calc R . .
C36 C 0.46002(14) 0.9109(2) 0.51517(18) 0.0472(12) Uani 1 1 d . . .
H36A H 0.4517 0.9295 0.5411 0.057 Uiso 1 1 calc R . .
H36B H 0.4906 0.9220 0.5222 0.057 Uiso 1 1 calc R . .
C41 C 0.33285(14) 0.9011(2) 0.38861(19) 0.0442(12) Uani 1 1 d . . .
C42 C 0.45041(15) 0.9657(2) 0.43891(19) 0.0447(12) Uani 1 1 d . . .
C43 C 0.38711(14) 0.9489(2) 0.45490(19) 0.0464(12) Uani 1 1 d . . .
H43 H 0.3813 0.9700 0.4820 0.056 Uiso 1 1 calc R . .
C44 C 0.37585(14) 0.9891(2) 0.40807(19) 0.0460(12) Uani 1 1 d . . .
H44 H 0.3647 1.0297 0.4125 0.055 Uiso 1 1 calc R . .
C45 C 0.32004(15) 0.9751(2) 0.31893(18) 0.0474(12) Uani 1 1 d . . .
H45A H 0.2911 0.9559 0.3049 0.057 Uiso 1 1 calc R . .
H45B H 0.3158 1.0193 0.3195 0.057 Uiso 1 1 calc R . .
C46 C 0.42336(16) 1.0353(2) 0.3664(2) 0.0496(13) Uani 1 1 d . . .
H46A H 0.4536 1.0504 0.3805 0.059 Uiso 1 1 calc R . .
H46B H 0.4038 1.0703 0.3627 0.059 Uiso 1 1 calc R . .
C51 C 0.33180(14) 0.9164(2) 0.25461(19) 0.0466(12) Uani 1 1 d . . .
C52 C 0.44769(16) 0.9889(2) 0.3036(2) 0.0511(13) Uani 1 1 d . . .
C53 C 0.37274(15) 1.0056(2) 0.27891(19) 0.0500(13) Uani 1 1 d . . .
H53 H 0.3589 1.0460 0.2684 0.060 Uiso 1 1 calc R . .
C54 C 0.38302(15) 0.9733(2) 0.2371(2) 0.0482(13) Uani 1 1 d . . .
H54 H 0.3760 1.0003 0.2076 0.058 Uiso 1 1 calc R . .
C55 C 0.34870(14) 0.8803(2) 0.18411(18) 0.0469(12) Uani 1 1 d . . .
H55A H 0.3520 0.9032 0.1566 0.056 Uiso 1 1 calc R . .
H55B H 0.3187 0.8643 0.1722 0.056 Uiso 1 1 calc R . .
C56 C 0.45367(15) 0.9333(2) 0.2324(2) 0.0474(12) Uani 1 1 d . . .
H56A H 0.4415 0.9463 0.1974 0.057 Uiso 1 1 calc R . .
H56B H 0.4840 0.9479 0.2470 0.057 Uiso 1 1 calc R . .
C61 C 0.36913(15) 0.7750(2) 0.20901(19) 0.0460(12) Uani 1 1 d . . .
C62 C 0.48888(15) 0.8357(2) 0.26207(19) 0.0464(12) Uani 1 1 d . . .
C63 C 0.42255(14) 0.8337(2) 0.19626(19) 0.0470(12) Uani 1 1 d . . .
H63 H 0.4215 0.8453 0.1627 0.056 Uiso 1 1 calc R . .
C64 C 0.43932(14) 0.7677(2) 0.20956(18) 0.0460(12) Uani 1 1 d . . .
H64 H 0.4444 0.7477 0.1815 0.055 Uiso 1 1 calc R . .
C65 C 0.39945(14) 0.6745(2) 0.22109(19) 0.0454(12) Uani 1 1 d . . .
H65A H 0.4078 0.6559 0.1951 0.055 Uiso 1 1 calc R . .
H65B H 0.3684 0.6652 0.2132 0.055 Uiso 1 1 calc R . .
C66 C 0.51147(15) 0.7274(2) 0.2720(2) 0.0527(14) Uani 1 1 d . . .
H66A H 0.5142 0.7044 0.2443 0.063 Uiso 1 1 calc R . .
H66B H 0.5401 0.7454 0.2913 0.063 Uiso 1 1 calc R . .
C71 C 0.12413(18) 0.7259(3) 0.3733(2) 0.0675(18) Uani 1 1 d . . .
C72 C 0.00688(16) 0.6662(3) 0.33328(18) 0.0474(12) Uani 1 1 d . . .
C73 C 0.05461(15) 0.7423(2) 0.37053(18) 0.0458(12) Uani 1 1 d . . .
H73 H 0.0492 0.7744 0.3916 0.055 Uiso 1 1 calc R . .
C74 C 0.07132(16) 0.6852(3) 0.4004(2) 0.0553(14) Uani 1 1 d . . .
H74 H 0.0711 0.6881 0.4345 0.066 Uiso 1 1 calc R . .
C75 C 0.14623(17) 0.6349(2) 0.4262(2) 0.0517(13) Uani 1 1 d . . .
H75A H 0.1423 0.6248 0.4573 0.062 Uiso 1 1 calc R . .
H75B H 0.1760 0.6506 0.4350 0.062 Uiso 1 1 calc R . .
C76 C 0.04171(17) 0.5766(2) 0.38729(19) 0.0518(13) Uani 1 1 d . . .
H76A H 0.0520 0.5747 0.4238 0.062 Uiso 1 1 calc R . .
H76B H 0.0115 0.5615 0.3735 0.062 Uiso 1 1 calc R . .
C81 C 0.17063(17) 0.5667(3) 0.3751(2) 0.0627(16) Uani 1 1 d . . .
C82 C 0.05540(19) 0.4979(3) 0.3342(2) 0.0584(14) Uani 1 1 d . . .
C83 C 0.11651(16) 0.5298(3) 0.4004(2) 0.0521(13) Uani 1 1 d . . .
H83 H 0.1229 0.5173 0.4353 0.063 Uiso 1 1 calc R . .
C84 C 0.12972(19) 0.4809(3) 0.3705(2) 0.0739(19) Uani 1 1 d . . .
H84 H 0.1418 0.4443 0.3912 0.089 Uiso 1 1 calc R . .
C85 C 0.19183(18) 0.4735(3) 0.3404(2) 0.076(2) Uani 1 1 d . . .
H85A H 0.2194 0.4957 0.3481 0.091 Uiso 1 1 calc R . .
H85B H 0.1985 0.4348 0.3586 0.091 Uiso 1 1 calc R . .
C86 C 0.0840(2) 0.4131(3) 0.2994(3) 0.078(2) Uani 1 1 d . . .
H86A H 0.1001 0.3796 0.3210 0.094 Uiso 1 1 calc R . .
H86B H 0.0530 0.4012 0.2845 0.094 Uiso 1 1 calc R . .
C91 C 0.19342(16) 0.4792(3) 0.2603(2) 0.0618(16) Uani 1 1 d . . .
C92 C 0.07476(18) 0.4159(3) 0.2116(3) 0.0722(19) Uani 1 1 d . . .
C93 C 0.14531(17) 0.4105(3) 0.2681(3) 0.0688(18) Uani 1 1 d . . .
H93 H 0.1565 0.3734 0.2884 0.083 Uiso 1 1 calc R . .
C94 C 0.14561(18) 0.4026(3) 0.2178(3) 0.078(2) Uani 1 1 d . . .
H94 H 0.1555 0.3609 0.2139 0.093 Uiso 1 1 calc R . .
C95 C 0.18835(16) 0.4579(3) 0.1742(2) 0.0698(18) Uani 1 1 d . . .
H95A H 0.1893 0.4187 0.1584 0.084 Uiso 1 1 calc R . .
H95B H 0.2177 0.4759 0.1852 0.084 Uiso 1 1 calc R . .
C96 C 0.08483(18) 0.4015(3) 0.1336(2) 0.0705(18) Uani 1 1 d . . .
H96A H 0.0545 0.3870 0.1226 0.085 Uiso 1 1 calc R . .
H96B H 0.1022 0.3693 0.1264 0.085 Uiso 1 1 calc R . .
C101 C 0.16536(18) 0.5568(3) 0.1336(2) 0.0633(16) Uani 1 1 d . . .
C102 C 0.04888(19) 0.4869(3) 0.0807(2) 0.0614(15) Uani 1 1 d . . .
C103 C 0.12240(18) 0.4754(3) 0.0955(2) 0.0712(18) Uani 1 1 d . . .
H103 H 0.1319 0.4451 0.0762 0.085 Uiso 1 1 calc R . .
C104 C 0.10466(18) 0.5326(3) 0.0655(2) 0.0713(18) Uani 1 1 d . . .
H104 H 0.1072 0.5295 0.0325 0.086 Uiso 1 1 calc R . .
C105 C 0.13451(18) 0.6421(4) 0.0789(2) 0.0749(19) Uani 1 1 d . . .
H10C H 0.1647 0.6574 0.0928 0.090 Uiso 1 1 calc R . .
H10D H 0.1250 0.6424 0.0424 0.090 Uiso 1 1 calc R . .
C106 C 0.02985(18) 0.5832(3) 0.0354(2) 0.0671(17) Uani 1 1 d . . .
H10A H 0.0337 0.5946 0.0046 0.080 Uiso 1 1 calc R . .
H10B H 0.0000 0.5674 0.0260 0.080 Uiso 1 1 calc R . .
C111 C 0.12165(17) 0.7197(3) 0.1311(2) 0.0563(14) Uani 1 1 d . . .
C112 C 0.00466(17) 0.6500(3) 0.0875(2) 0.0578(15) Uani 1 1 d . . .
C113 C 0.06018(18) 0.6878(3) 0.0640(2) 0.0688(17) Uani 1 1 d . . .
H113 H 0.0544 0.7011 0.0293 0.083 Uiso 1 1 calc R . .
C114 C 0.04581(17) 0.7370(3) 0.0930(2) 0.0633(16) Uani 1 1 d . . .
H114 H 0.0330 0.7732 0.0721 0.076 Uiso 1 1 calc R . .
C115 C 0.09153(16) 0.8067(2) 0.1634(2) 0.0632(17) Uani 1 1 d . . .
H11C H 0.1227 0.8170 0.1791 0.076 Uiso 1 1 calc R . .
H11D H 0.0767 0.8404 0.1412 0.076 Uiso 1 1 calc R . .
C116 C -0.01462(17) 0.7403(3) 0.1225(2) 0.0756(19) Uani 1 1 d . . .
H11A H -0.0416 0.7165 0.1147 0.091 Uiso 1 1 calc R . .
H11B H -0.0222 0.7777 0.1026 0.091 Uiso 1 1 calc R . .
C121 C 0.09927(15) 0.8057(2) 0.2492(2) 0.0609(16) Uani 1 1 d . . .
C122 C -0.01658(17) 0.7383(3) 0.2074(3) 0.0690(18) Uani 1 1 d . . .
C123 C 0.02823(16) 0.8108(3) 0.1929(3) 0.075(2) Uani 1 1 d . . .
H123 H 0.0160 0.8470 0.1718 0.090 Uiso 1 1 calc R . .
C124 C 0.02886(17) 0.8184(3) 0.2449(3) 0.074(2) Uani 1 1 d . . .
H124 H 0.0169 0.8586 0.2488 0.088 Uiso 1 1 calc R . .
C125 C 0.09201(16) 0.8158(3) 0.33104(18) 0.0518(13) Uani 1 1 d . . .
H12C H 0.1229 0.8280 0.3427 0.062 Uiso 1 1 calc R . .
H12D H 0.0763 0.8471 0.3419 0.062 Uiso 1 1 calc R . .
C126 C -0.01206(17) 0.7636(3) 0.29244(19) 0.0542(14) Uani 1 1 d . . .
H12A H -0.0128 0.8042 0.3062 0.065 Uiso 1 1 calc R . .
H12B H -0.0420 0.7475 0.2798 0.065 Uiso 1 1 calc R . .
C131 C 0.30215(16) 0.3477(2) 0.8636(2) 0.0513(13) Uani 1 1 d . . .
C132 C 0.22858(17) 0.2118(3) 0.8595(2) 0.0602(15) Uani 1 1 d . . .
C133 C 0.24887(16) 0.3080(3) 0.8904(2) 0.0586(14) Uani 1 1 d . . .
H133 H 0.2448 0.3293 0.9186 0.070 Uiso 1 1 calc R . .
C134 C 0.28938(15) 0.2661(2) 0.9080(2) 0.0519(13) Uani 1 1 d . . .
H134 H 0.3000 0.2570 0.9441 0.062 Uiso 1 1 calc R . .
C135 C 0.36625(15) 0.2860(2) 0.9113(2) 0.0523(13) Uani 1 1 d . . .
H13A H 0.3761 0.2701 0.9455 0.063 Uiso 1 1 calc R . .
H13B H 0.3830 0.3232 0.9121 0.063 Uiso 1 1 calc R . .
C136 C 0.29876(17) 0.1575(2) 0.8895(2) 0.0540(14) Uani 1 1 d . . .
H13C H 0.3163 0.1565 0.9254 0.065 Uiso 1 1 calc R . .
H13D H 0.2790 0.1223 0.8813 0.065 Uiso 1 1 calc R . .
C141 C 0.39404(15) 0.2570(2) 0.84733(19) 0.0487(13) Uani 1 1 d . . .
C142 C 0.32085(14) 0.1157(2) 0.82349(19) 0.0443(12) Uani 1 1 d . . .
C143 C 0.37079(14) 0.1761(2) 0.8832(2) 0.0497(13) Uani 1 1 d . . .
H143 H 0.3863 0.1609 0.9176 0.060 Uiso 1 1 calc R . .
C144 C 0.39238(15) 0.1516(2) 0.84653(19) 0.0466(12) Uani 1 1 d . . .
H144 H 0.4182 0.1256 0.8641 0.056 Uiso 1 1 calc R . .
C145 C 0.42672(15) 0.2079(2) 0.79345(19) 0.0514(13) Uani 1 1 d . . .
H14A H 0.4418 0.2472 0.7970 0.062 Uiso 1 1 calc R . .
H14B H 0.4490 0.1757 0.8020 0.062 Uiso 1 1 calc R . .
C146 C 0.36152(16) 0.0776(3) 0.7733(2) 0.0554(14) Uani 1 1 d . . .
H14C H 0.3910 0.0599 0.7858 0.066 Uiso 1 1 calc R . .
H14D H 0.3404 0.0442 0.7668 0.066 Uiso 1 1 calc R . .
C151 C 0.37929(16) 0.2464(2) 0.7133(2) 0.0498(13) Uani 1 1 d . . .
C152 C 0.31955(15) 0.0969(2) 0.6839(2) 0.0468(12) Uani 1 1 d . . .
C153 C 0.38820(15) 0.1413(2) 0.71767(19) 0.0462(12) Uani 1 1 d . . .
H153 H 0.4149 0.1167 0.7236 0.055 Uiso 1 1 calc R . .
C154 C 0.36581(15) 0.1620(2) 0.6629(2) 0.0480(12) Uani 1 1 d . . .
H154 H 0.3844 0.1538 0.6436 0.058 Uiso 1 1 calc R . .
C155 C 0.34575(16) 0.2653(2) 0.62254(19) 0.0534(13) Uani 1 1 d . . .
H15C H 0.3585 0.3056 0.6340 0.064 Uiso 1 1 calc R . .
H15D H 0.3584 0.2500 0.5990 0.064 Uiso 1 1 calc R . .
C156 C 0.29491(16) 0.1216(2) 0.5950(2) 0.0548(14) Uani 1 1 d . . .
H15E H 0.3108 0.1211 0.5724 0.066 Uiso 1 1 calc R . .
H15F H 0.2779 0.0839 0.5898 0.066 Uiso 1 1 calc R . .
C161 C 0.27852(18) 0.3238(3) 0.5974(2) 0.0591(15) Uani 1 1 d . . .
C162 C 0.22300(16) 0.1663(3) 0.5792(2) 0.0590(15) Uani 1 1 d . . .
C163 C 0.27284(16) 0.2293(2) 0.5618(2) 0.0554(14) Uani 1 1 d . . .
H163 H 0.2833 0.2226 0.5343 0.066 Uiso 1 1 calc R . .
C164 C 0.22741(18) 0.2592(3) 0.5434(2) 0.0645(16) Uani 1 1 d . . .
H164 H 0.2150 0.2621 0.5065 0.077 Uiso 1 1 calc R . .
C165 C 0.20472(19) 0.3660(3) 0.5500(2) 0.0701(17) Uani 1 1 d . . .
H16C H 0.1868 0.3602 0.5146 0.084 Uiso 1 1 calc R . .
H16D H 0.2205 0.4046 0.5532 0.084 Uiso 1 1 calc R . .
C166 C 0.15607(16) 0.2266(3) 0.5477(2) 0.0603(15) Uani 1 1 d . . .
H16E H 0.1422 0.2387 0.5126 0.072 Uiso 1 1 calc R . .
H16F H 0.1437 0.1871 0.5515 0.072 Uiso 1 1 calc R . .
C171 C 0.1792(2) 0.4126(3) 0.6126(3) 0.0691(17) Uani 1 1 d . . .
C172 C 0.13855(16) 0.2564(3) 0.6185(2) 0.0555(14) Uani 1 1 d . . .
C173 C 0.13657(15) 0.3343(2) 0.5649(2) 0.0583(15) Uani 1 1 d . . .
H173 H 0.1160 0.3401 0.5300 0.070 Uiso 1 1 calc R . .
C174 C 0.11757(17) 0.3565(2) 0.6026(2) 0.0600(15) Uani 1 1 d . . .
H174 H 0.0867 0.3698 0.5862 0.072 Uiso 1 1 calc R . .
C175 C 0.14128(19) 0.4427(3) 0.6665(3) 0.0714(18) Uani 1 1 d . . .
H17A H 0.1580 0.4805 0.6696 0.086 Uiso 1 1 calc R . .
H17B H 0.1104 0.4537 0.6571 0.086 Uiso 1 1 calc R . .
C176 C 0.09775(18) 0.2969(3) 0.6667(2) 0.0606(15) Uani 1 1 d . . .
H17C H 0.0702 0.3198 0.6532 0.073 Uiso 1 1 calc R . .
H17D H 0.0905 0.2537 0.6673 0.073 Uiso 1 1 calc R . .
C181 C 0.19697(16) 0.4216(3) 0.7496(2) 0.0582(15) Uani 1 1 d . . .
C182 C 0.13283(16) 0.2762(3) 0.7545(2) 0.0602(16) Uani 1 1 d . . .
C183 C 0.12829(16) 0.3780(2) 0.7321(2) 0.0649(17) Uani 1 1 d . . .
H183 H 0.1002 0.3992 0.7257 0.078 Uiso 1 1 calc R . .
C184 C 0.15530(15) 0.3721(2) 0.7883(3) 0.0651(17) Uani 1 1 d . . .
H184 H 0.1430 0.3967 0.8086 0.078 Uiso 1 1 calc R . .
C185 C 0.23314(15) 0.4040(2) 0.8375(2) 0.0614(16) Uani 1 1 d . . .
H18C H 0.2215 0.4190 0.8620 0.074 Uiso 1 1 calc R . .
H18D H 0.2524 0.4356 0.8332 0.074 Uiso 1 1 calc R . .
C186 C 0.16795(16) 0.2814(3) 0.8460(2) 0.0681(17) Uani 1 1 d . . .
H18A H 0.1619 0.3094 0.8690 0.082 Uiso 1 1 calc R . .
H18B H 0.1511 0.2440 0.8442 0.082 Uiso 1 1 calc R . .
O1M O 0.64628(11) 0.83879(17) 0.47275(13) 0.0579(10) Uani 1 1 d . . .
O2M O -0.05022(11) 0.43539(16) 0.13626(13) 0.0543(9) Uani 1 1 d . . .
O3M O 0.29177(11) 0.25160(16) 0.77317(12) 0.0511(9) Uani 1 1 d . . .
O4M O 0.29373(11) 0.41045(17) 0.71478(15) 0.0637(10) Uani 1 1 d . . .
O11M O 0.29219(9) 0.70993(13) 0.26571(11) 0.0380(7) Uani 1 1 d . . .
H11M H 0.3115 0.7135 0.2467 0.046 Uiso 1 1 calc R . .
O12M O 0.28804(10) 0.62926(14) 0.39915(12) 0.0495(8) Uani 1 1 d . . .
H12M H 0.2976 0.6089 0.4300 0.059 Uiso 1 1 calc R . .
O13M O 0.31453(9) 0.53471(14) 0.33919(12) 0.0451(8) Uani 1 1 d . . .
O21M O 0.28705(9) 0.73068(14) 0.35255(12) 0.0402(7) Uani 1 1 d . . .
H21M H 0.3052 0.7454 0.3864 0.048 Uiso 1 1 calc R . .
O22M O 0.23979(10) 0.79123(15) 0.20047(12) 0.0494(8) Uani 1 1 d . . .
H22M H 0.2345 0.8160 0.1722 0.059 Uiso 1 1 calc R . .
O31M O 0.24204(8) 0.63364(14) 0.29917(11) 0.0398(7) Uani 1 1 d . . .
H31M H 0.2323 0.5910 0.2992 0.048 Uiso 1 1 calc R . .
O32M O 0.21988(9) 0.80748(14) 0.35147(12) 0.0467(8) Uani 1 1 d . . .
H32M H 0.2076 0.8377 0.3652 0.056 Uiso 1 1 calc R . .
O33M O 0.24326(11) 0.72146(17) 0.43418(13) 0.0559(9) Uani 1 1 d . . .
O41M O 0.21308(9) 0.74482(14) 0.27082(11) 0.0404(7) Uani 1 1 d . . .
H41M H 0.1858 0.7689 0.2557 0.048 Uiso 1 1 calc R . .
O42M O 0.27998(9) 0.59202(15) 0.24199(12) 0.0477(8) Uani 1 1 d . . .
H42M H 0.2857 0.5575 0.2261 0.057 Uiso 1 1 calc R . .
O43M O 0.24894(10) 0.67776(17) 0.15342(13) 0.0569(10) Uani 1 1 d . . .
N1N N 0.49759(14) 0.5811(2) 0.64307(18) 0.0533(11) Uani 1 1 d . . .
O11N O 0.52927(11) 0.56455(17) 0.67980(14) 0.0582(10) Uani 1 1 d . . .
O12N O 0.48466(11) 0.63518(16) 0.63947(14) 0.0554(9) Uani 1 1 d . . .
O13N O 0.48130(13) 0.54477(18) 0.60756(15) 0.0684(11) Uani 1 1 d . . .
N2N N 0.40040(16) 0.4661(2) 0.45213(19) 0.0641(14) Uani 1 1 d . . .
O21N O 0.41120(11) 0.49140(16) 0.49430(12) 0.0511(9) Uani 1 1 d . . .
O22N O 0.43054(13) 0.44820(18) 0.44039(16) 0.0713(12) Uani 1 1 d . . .
O23N O 0.36140(13) 0.46069(19) 0.42239(15) 0.0722(12) Uani 1 1 d . . .
N3N N 0.35631(16) 0.7866(3) 0.58838(17) 0.0581(12) Uani 1 1 d . . .
O31N O 0.38543(9) 0.75042(14) 0.60089(10) 0.0366(7) Uani 1 1 d . . .
O32N O 0.32208(14) 0.7617(2) 0.55753(15) 0.0776(12) Uani 1 1 d . . .
O33N O 0.36558(13) 0.8400(2) 0.59697(15) 0.0720(12) Uani 1 1 d . . .
N4N N 0.0485(3) 0.2898(6) 0.0256(4) 0.076(3) Uani 0.50 1 d P B .
O41N O 0.0584(2) 0.3433(3) 0.0272(2) 0.0470(16) Uani 0.50 1 d P . .
O42N O 0.0315(2) 0.2758(3) 0.0536(2) 0.0464(16) Uani 0.50 1 d P . .
O43N O 0.0519(2) 0.2531(3) -0.0038(2) 0.0472(16) Uani 0.50 1 d P . .
N5N N 0.2847(3) 1.0364(4) 0.4471(3) 0.049(2) Uani 0.50 1 d P . .
O51N O 0.3090(2) 1.0798(3) 0.4484(3) 0.0581(19) Uani 0.50 1 d P . .
O52N O 0.2905(2) 0.9879(3) 0.4323(2) 0.0457(16) Uani 0.50 1 d P . .
O53N O 0.2557(2) 1.0354(3) 0.4625(3) 0.0542(18) Uani 0.50 1 d P . .
O11S O 0.37584(9) 0.71100(14) 0.36081(12) 0.0453(8) Uani 1 1 d . . .
O12S O 0.35230(9) 0.80152(15) 0.32443(12) 0.0467(8) Uani 1 1 d . . .
O21S O 0.22668(9) 0.88170(15) 0.27090(12) 0.0484(8) Uani 1 1 d . . .
O22S O 0.18381(11) 0.88902(18) 0.19108(16) 0.0643(10) Uani 1 1 d . . .
O31S O 0.15223(9) 0.66583(15) 0.29075(12) 0.0466(8) Uani 1 1 d . . .
O32S O 0.15764(9) 0.63599(15) 0.21965(12) 0.0457(8) Uani 1 1 d . . .
O41S O 0.72259(12) 1.08115(17) 0.38339(14) 0.0624(10) Uani 1 1 d . . .
H41S H 0.7355 1.1001 0.3680 0.075 Uiso 1 1 calc R . .
O42S O 0.67106(12) 1.07243(18) 0.30762(16) 0.0636(10) Uani 1 1 d . . .
N15S N 0.51092(11) 0.83316(17) 0.40186(15) 0.0430(10) Uani 1 1 d . . .
N25S N 0.09848(12) 0.98292(19) 0.28275(14) 0.0444(10) Uani 1 1 d . . .
N35S N 0.01096(12) 0.56023(19) 0.20466(19) 0.0572(12) Uani 1 1 d . . .
N45S N 0.60309(13) 0.9572(2) 0.40383(18) 0.0561(12) Uani 1 1 d . . .
C11S C 0.38088(13) 0.7652(2) 0.34941(18) 0.0413(11) Uani 1 1 d . . .
C12S C 0.42683(13) 0.7887(2) 0.36904(18) 0.0432(12) Uani 1 1 d . . .
C13S C 0.46024(14) 0.7555(2) 0.40131(19) 0.0472(13) Uani 1 1 d . . .
H13S H 0.4550 0.7171 0.4124 0.057 Uiso 1 1 calc R . .
C14S C 0.50245(14) 0.7795(2) 0.4176(2) 0.0493(13) Uani 1 1 d . . .
H14S H 0.5257 0.7570 0.4405 0.059 Uiso 1 1 calc R . .
C16S C 0.47718(14) 0.8640(2) 0.36976(18) 0.0467(12) Uani 1 1 d . . .
H16S H 0.4827 0.9020 0.3583 0.056 Uiso 1 1 calc R . .
C17S C 0.43552(14) 0.8435(2) 0.35295(17) 0.0405(11) Uani 1 1 d . . .
H17S H 0.4127 0.8668 0.3303 0.049 Uiso 1 1 calc R . .
C21S C 0.19249(15) 0.8995(2) 0.2359(2) 0.0509(13) Uani 1 1 d . . .
C22S C 0.16054(15) 0.9327(2) 0.2519(2) 0.0532(14) Uani 1 1 d . . .
C23S C 0.17086(16) 0.9499(2) 0.3003(2) 0.0560(15) Uani 1 1 d . . .
H23S H 0.1998 0.9462 0.3236 0.067 Uiso 1 1 calc R . .
C24S C 0.13857(14) 0.9728(2) 0.31468(18) 0.0426(11) Uani 1 1 d . . .
H24S H 0.1454 0.9814 0.3487 0.051 Uiso 1 1 calc R . .
C26S C 0.08889(17) 0.9688(2) 0.23362(19) 0.0533(13) Uani 1 1 d . . .
H26S H 0.0605 0.9764 0.2102 0.064 Uiso 1 1 calc R . .
C27S C 0.11873(17) 0.9443(2) 0.2178(3) 0.076(2) Uani 1 1 d . . .
H27S H 0.1112 0.9351 0.1838 0.092 Uiso 1 1 calc R . .
C31S C 0.13836(14) 0.6398(2) 0.24903(19) 0.0469(12) Uani 1 1 d . . .
C32S C 0.09299(14) 0.6131(2) 0.23265(19) 0.0464(12) Uani 1 1 d . . .
C33S C 0.06804(17) 0.6253(3) 0.2604(2) 0.0645(16) Uani 1 1 d . . .
H33S H 0.0781 0.6521 0.2879 0.077 Uiso 1 1 calc R . .
C34S C 0.02790(17) 0.5972(3) 0.2468(2) 0.0680(17) Uani 1 1 d . . .
H34S H 0.0113 0.6031 0.2667 0.082 Uiso 1 1 calc R . .
C36S C 0.03674(14) 0.5522(2) 0.1805(2) 0.0549(15) Uani 1 1 d . . .
H36S H 0.0261 0.5269 0.1521 0.066 Uiso 1 1 calc R . .
C37S C 0.07783(14) 0.5763(2) 0.1916(2) 0.0519(14) Uani 1 1 d . . .
H37S H 0.0945 0.5681 0.1721 0.062 Uiso 1 1 calc R . .
C41S C 0.68516(17) 1.0634(2) 0.3527(2) 0.0547(14) Uani 1 1 d . . .
C42S C 0.65646(17) 1.0284(3) 0.3716(2) 0.0580(14) Uani 1 1 d . . .
C43S C 0.61682(18) 1.0074(2) 0.3392(2) 0.0600(15) Uani 1 1 d . . .
H43S H 0.6072 1.0181 0.3052 0.072 Uiso 1 1 calc R . .
C44S C 0.59124(17) 0.9715(2) 0.3552(2) 0.0555(14) Uani 1 1 d . . .
H44S H 0.5647 0.9564 0.3319 0.067 Uiso 1 1 calc R . .
C46S C 0.64027(17) 0.9785(2) 0.4367(2) 0.0599(15) Uani 1 1 d . . .
H46S H 0.6485 0.9686 0.4706 0.072 Uiso 1 1 calc R . .
C47S C 0.66779(2) 1.01566(4) 0.42161(3) 0.0546(14) Uani 1 1 d . . .
H47S H 0.6937 1.0317 0.4454 0.065 Uiso 1 1 calc R . .
O1W O 0.35528(2) 0.21558(4) 1.01655(3) 0.0552(9) Uani 1 1 d R . .
O2W O 0.57012(2) 0.92503(4) 0.50549(3) 0.0476(8) Uani 1 1 d R . .
O3W O 0.23907(2) 0.88749(4) 0.42771(3) 0.0673(11) Uani 1 1 d R . .
O4W O 0.25165(2) 0.55788(4) 0.65754(3) 0.0724(11) Uani 1 1 d R . .
O5W O 0.09427(2) 0.38979(4) 0.86016(3) 0.0724(11) Uani 1 1 d R . .
O6W O 0.26536(2) 0.78725(4) 0.11287(3) 0.0706(11) Uani 1 1 d R . .
O7W O 0.73944(2) 1.14234(4) 0.47399(3) 0.0681(11) Uani 1 1 d R . .
O8W O 0.56583(2) 0.59593(4) 0.27099(3) 0.0679(11) Uani 1 1 d R . .
O9W O 0.19351(2) 0.78135(4) 0.48253(3) 0.0611(10) Uani 1 1 d R . .
O10W O 0.07560(2) 0.49199(4) -0.05986(3) 0.070(2) Uani 0.50 1 d PR . .
O11W O 0.20532(2) 0.00279(4) 0.56111(3) 0.0689(11) Uani 1 1 d R . .
O12W O 0.24204(2) 0.18221(4) 0.70285(3) 0.0679(11) Uani 1 1 d R . .
O13W O 0.49410(2) 0.31374(4) 0.86417(3) 0.0705(11) Uani 1 1 d R . .
O14W O 0.38674(2) 0.43092(4) 0.63639(3) 0.0849(13) Uani 1 1 d R . .
O15W O 0.39576(2) 0.54781(4) 0.60426(3) 0.0663(11) Uani 1 1 d R . .
O16W O 0.09053(2) 0.68461(4) 0.53791(3) 0.0774(12) Uani 1 1 d R . .
O17W O 0.03050(2) 0.64917(4) -0.06609(3) 0.0791(12) Uani 1 1 d R . .
O18W O 0.30118(2) 0.50088(4) 0.61929(3) 0.0644(10) Uani 1 1 d R . .
O19W O 0.25007(2) 0.32559(4) 0.46448(3) 0.046(3) Uani 0.25 1 d PR . .
O20W O 0.21906(2) 0.35184(4) 0.97995(3) 0.073(2) Uani 0.50 1 d PR . .
O21W O 0.45800(2) 0.59476(4) 0.15374(3) 0.0650(10) Uani 1 1 d R . .
O22W O 0.28465(2) 0.50977(4) 0.43399(3) 0.0762(12) Uani 1 1 d R . .
O23W O 0.30553(2) 0.38286(4) 0.51522(3) 0.065(4) Uani 0.25 1 d PR . .
O24W O 0.11256(2) 0.40164(4) -0.00785(3) 0.064(2) Uani 0.50 1 d PR A 1
O25W O 0.23497(2) 0.41706(4) 0.45491(3) 0.051(3) Uani 0.25 1 d PR . .
O26W O 0.12129(2) 0.57710(4) 0.59615(3) 0.0731(12) Uani 1 1 d R . .
O27W O 0.19795(2) 0.50973(4) 0.48976(3) 0.0742(12) Uani 1 1 d R . .
O28W O 0.04593(2) 0.51855(4) 0.60165(3) 0.0731(11) Uani 1 1 d R . .
O29W O 0.12121(2) 0.63758(4) -0.05192(3) 0.0806(12) Uani 1 1 d R . .
O30W O 0.09132(2) 0.37379(4) 0.00975(3) 0.079(2) Uani 0.50 1 d PR B 2
O31W O 0.19839(2) 0.36412(4) 0.43685(3) 0.065(4) Uani 0.25 1 d PR . .
O32W O 0.14254(2) 0.20003(4) 0.92489(3) 0.080(2) Uani 0.50 1 d PR . .
O33W O 0.13680(2) 0.33570(4) 0.94541(3) 0.081(3) Uani 0.50 1 d PR . .
O34W O 0.13397(2) 0.50565(4) 0.52746(3) 0.0775(12) Uani 1 1 d R . .
O35W O 0.05529(2) 0.40467(4) 0.42653(3) 0.073(2) Uani 0.50 1 d PR . .
O36W O 0.09813(2) 0.39099(4) 0.44429(3) 0.072(2) Uani 0.50 1 d PR . .
O37W O 0.16516(2) 0.70531(4) 0.53206(3) 0.0560(9) Uani 1 1 d R . .

loop_
_atom_site_aniso_label
_atom_site_aniso_U_11
_atom_site_aniso_U_22
_atom_site_aniso_U_33
_atom_site_aniso_U_23
_atom_site_aniso_U_13
_atom_site_aniso_U_12
Dy1 0.02630(10) 0.03508(12) 0.05400(14) -0.00006(11) 0.00913(9) -0.00226(9)
Dy2 0.02611(10) 0.03687(12) 0.05394(14) 0.00053(11) 0.00950(9) -0.00134(9)
Dy3 0.03033(10) 0.04154(13) 0.04962(13) -0.00365(11) 0.01318(9) -0.00588(10)
Dy4 0.02754(10) 0.04493(14) 0.04850(13) -0.00452(11) 0.01124(9) -0.00018(10)
Ag1 0.0414(2) 0.0539(3) 0.0654(3) -0.0041(2) 0.01972(19) -0.01347(18)
Ag2 0.0503(2) 0.0531(3) 0.0594(3) -0.0025(2) 0.02090(19) -0.00337(19)
Ag3 0.0463(2) 0.0463(2) 0.0724(3) 0.0036(2) 0.0157(2) 0.00063(18)
O11 0.0329(17) 0.045(2) 0.058(2) -0.0003(17) 0.0125(15) 0.0018(15)
O12 0.0301(16) 0.041(2) 0.074(2) 0.0014(17) 0.0154(16) -0.0047(14)
O21 0.0258(16) 0.046(2) 0.054(2) 0.0034(16) 0.0032(14) -0.0043(14)
O22 0.0350(17) 0.048(2) 0.070(2) 0.0101(19) 0.0066(16) -0.0095(16)
O31 0.0253(15) 0.050(2) 0.056(2) -0.0007(17) 0.0090(15) -0.0060(14)
O32 0.0332(17) 0.038(2) 0.071(2) 0.0046(17) 0.0088(16) -0.0052(14)
O41 0.0289(16) 0.039(2) 0.063(2) -0.0070(17) 0.0088(15) -0.0039(14)
O42 0.0336(17) 0.0367(19) 0.058(2) -0.0011(16) 0.0055(15) -0.0010(14)
O51 0.0328(16) 0.0320(18) 0.067(2) 0.0063(16) 0.0181(15) 0.0015(14)
O52 0.0391(19) 0.043(2) 0.069(2) 0.0080(18) 0.0115(17) -0.0002(15)
O61 0.0298(17) 0.044(2) 0.073(2) 0.0014(18) 0.0172(16) -0.0046(15)
O62 0.0251(15) 0.048(2) 0.067(2) 0.0015(18) 0.0154(15) -0.0077(14)
O71 0.0363(18) 0.066(2) 0.068(2) -0.0192(19) 0.0278(17) -0.0180(17)
O72 0.0440(19) 0.052(2) 0.049(2) -0.0050(17) 0.0187(16) -0.0032(17)
O81 0.0405(18) 0.056(2) 0.057(2) 0.0108(18) 0.0090(16) -0.0121(17)
O82 0.050(2) 0.055(2) 0.047(2) 0.0015(17) 0.0179(17) -0.0052(17)
O91 0.0343(18) 0.036(2) 0.086(3) -0.0063(19) 0.0102(18) 0.0008(15)
O92 0.044(2) 0.059(3) 0.105(3) -0.010(2) 0.005(2) -0.0117(19)
O101 0.0397(19) 0.070(3) 0.061(2) -0.021(2) 0.0159(17) -0.0010(18)
O102 0.0337(19) 0.072(3) 0.094(3) -0.031(2) 0.0050(19) 0.0034(19)
O111 0.0429(19) 0.045(2) 0.060(2) 0.0024(17) 0.0136(17) -0.0002(16)
O112 0.052(2) 0.062(3) 0.087(3) -0.015(2) -0.005(2) -0.010(2)
O121 0.0295(17) 0.044(2) 0.091(3) -0.013(2) 0.0096(17) -0.0048(15)
O122 0.042(2) 0.065(3) 0.108(3) -0.024(2) 0.019(2) -0.014(2)
O131 0.047(2) 0.037(2) 0.076(3) -0.0029(18) 0.0208(19) -0.0027(16)
O132 0.051(2) 0.051(3) 0.110(3) 0.008(2) 0.011(2) -0.011(2)
O141 0.0411(18) 0.034(2) 0.074(2) 0.0014(18) 0.0180(17) 0.0003(15)
O142 0.0313(17) 0.058(2) 0.060(2) 0.0001(18) 0.0072(16) -0.0117(16)
O151 0.0431(19) 0.049(2) 0.069(2) -0.002(2) 0.0159(17) -0.0078(17)
O152 0.0362(18) 0.049(2) 0.073(2) 0.0035(19) 0.0169(17) -0.0063(16)
O161 0.057(2) 0.051(2) 0.076(3) 0.007(2) 0.021(2) -0.0003(19)
O162 0.0431(19) 0.050(2) 0.072(3) 0.0112(19) 0.0177(18) -0.0021(17)
O171 0.058(2) 0.047(2) 0.097(3) 0.008(2) 0.019(2) -0.0093(19)
O172 0.061(2) 0.042(2) 0.084(3) 0.004(2) 0.026(2) -0.0003(18)
O181 0.043(2) 0.042(2) 0.098(3) 0.002(2) 0.020(2) -0.0016(17)
O182 0.043(2) 0.042(2) 0.097(3) -0.008(2) 0.023(2) 0.0047(17)
N11 0.0282(19) 0.047(3) 0.061(3) 0.010(2) 0.0112(18) 0.0001(18)
N12 0.0321(19) 0.039(2) 0.060(3) -0.001(2) 0.0171(19) -0.0019(17)
N13 0.033(2) 0.042(2) 0.057(3) 0.001(2) 0.0071(19) 0.0015(18)
N14 0.034(2) 0.041(3) 0.066(3) 0.008(2) 0.007(2) -0.0102(18)
N21 0.0228(18) 0.041(2) 0.062(3) 0.009(2) 0.0010(18) 0.0042(17)
N22 0.035(2) 0.035(2) 0.067(3) 0.003(2) 0.013(2) -0.0010(18)
N23 0.0253(18) 0.041(2) 0.059(3) 0.008(2) 0.0027(18) -0.0051(17)
N24 0.030(2) 0.033(2) 0.075(3) 0.010(2) 0.008(2) -0.0081(17)
N31 0.032(2) 0.043(3) 0.052(2) 0.003(2) 0.0048(18) -0.0051(17)
N32 0.033(2) 0.050(3) 0.071(3) 0.000(2) 0.010(2) -0.007(2)
N33 0.039(2) 0.036(2) 0.062(3) -0.001(2) 0.0118(19) -0.0015(18)
N34 0.039(2) 0.039(3) 0.063(3) 0.003(2) 0.011(2) -0.0032(18)
N41 0.036(2) 0.038(2) 0.053(3) -0.002(2) 0.0095(19) -0.0006(17)
N42 0.0290(19) 0.037(2) 0.059(3) -0.003(2) 0.0073(18) -0.0005(17)
N43 0.033(2) 0.044(3) 0.061(3) -0.006(2) 0.0109(19) 0.0013(18)
N44 0.0300(19) 0.037(2) 0.065(3) -0.009(2) 0.0124(19) -0.0058(17)
N51 0.034(2) 0.033(2) 0.064(3) 0.001(2) 0.0168(19) -0.0025(17)
N52 0.033(2) 0.050(3) 0.066(3) 0.003(2) 0.013(2) -0.0060(19)
N53 0.034(2) 0.044(3) 0.061(3) 0.007(2) 0.015(2) -0.0032(18)
N54 0.040(2) 0.024(2) 0.078(3) 0.004(2) 0.015(2) 0.0015(17)
N61 0.040(2) 0.047(3) 0.060(3) 0.015(2) 0.021(2) 0.0052(19)
N62 0.035(2) 0.045(3) 0.062(3) 0.012(2) 0.018(2) 0.0010(18)
N63 0.0315(19) 0.039(2) 0.061(3) 0.003(2) 0.0209(19) -0.0036(17)
N64 0.033(2) 0.047(3) 0.056(3) -0.002(2) 0.0164(19) -0.0018(18)
N71 0.046(3) 0.078(4) 0.088(4) -0.030(3) 0.033(3) -0.007(3)
N72 0.055(3) 0.068(3) 0.057(3) -0.003(3) 0.023(2) 0.000(2)
N73 0.057(3) 0.108(5) 0.086(4) -0.012(3) 0.045(3) -0.034(3)
N74 0.044(2) 0.055(3) 0.046(2) 0.000(2) 0.0143(19) -0.008(2)
N81 0.058(3) 0.106(5) 0.074(3) 0.006(3) 0.028(3) -0.041(3)
N82 0.042(2) 0.057(3) 0.045(2) 0.003(2) 0.0109(19) -0.003(2)
N83 0.057(3) 0.060(3) 0.062(3) 0.001(2) 0.011(2) -0.030(2)
N84 0.047(3) 0.086(4) 0.076(4) 0.004(3) 0.005(2) -0.028(3)
N91 0.053(3) 0.041(3) 0.086(4) 0.003(3) 0.016(3) -0.018(2)
N92 0.047(3) 0.056(3) 0.088(4) 0.006(3) 0.009(3) -0.018(2)
N93 0.043(2) 0.037(3) 0.086(4) -0.011(3) 0.005(2) -0.006(2)
N94 0.051(3) 0.051(3) 0.090(4) -0.003(3) 0.005(3) 0.008(2)
N101 0.045(3) 0.049(3) 0.083(4) -0.021(3) 0.013(2) 0.000(2)
N102 0.034(2) 0.057(3) 0.105(4) -0.025(3) 0.009(2) 0.005(2)
N103 0.048(3) 0.082(4) 0.069(3) -0.036(3) 0.016(2) -0.009(3)
N104 0.044(3) 0.096(4) 0.063(3) -0.004(3) 0.007(2) 0.009(3)
N111 0.043(2) 0.058(3) 0.072(3) -0.005(3) -0.005(2) -0.008(2)
N112 0.054(3) 0.068(4) 0.078(4) -0.017(3) 0.003(3) -0.016(3)
N113 0.037(2) 0.051(3) 0.074(3) -0.009(2) 0.000(2) 0.001(2)
N114 0.039(2) 0.064(3) 0.078(3) -0.015(3) -0.001(2) -0.012(2)
N121 0.031(2) 0.059(3) 0.079(3) -0.008(3) 0.009(2) 0.003(2)
N122 0.035(2) 0.060(3) 0.100(4) -0.010(3) 0.001(3) -0.014(2)
N123 0.029(2) 0.054(3) 0.107(4) -0.030(3) 0.016(2) -0.007(2)
N124 0.045(2) 0.049(3) 0.038(2) -0.0039(19) 0.0165(18) -0.0012(19)
N131 0.038(2) 0.046(3) 0.078(3) 0.001(2) 0.017(2) -0.0007(19)
N132 0.040(2) 0.057(3) 0.086(4) -0.003(3) 0.022(2) -0.003(2)
N133 0.047(2) 0.035(2) 0.069(3) -0.006(2) 0.024(2) -0.005(2)
N134 0.042(2) 0.043(3) 0.080(3) 0.000(2) 0.014(2) -0.002(2)
N141 0.047(2) 0.044(3) 0.059(3) 0.004(2) 0.018(2) -0.002(2)
N142 0.047(2) 0.052(3) 0.053(3) 0.004(2) 0.015(2) -0.011(2)
N143 0.039(2) 0.032(2) 0.060(3) 0.004(2) 0.0139(19) -0.0047(17)
N144 0.031(2) 0.048(3) 0.058(3) -0.003(2) 0.0103(19) -0.0099(18)
N151 0.041(2) 0.042(2) 0.059(3) 0.004(2) 0.018(2) 0.0050(19)
N152 0.039(2) 0.039(2) 0.069(3) 0.005(2) 0.020(2) -0.0034(18)
N153 0.042(2) 0.043(3) 0.060(3) 0.002(2) 0.022(2) -0.0014(19)
N154 0.042(2) 0.043(3) 0.062(3) 0.002(2) 0.014(2) 0.0037(19)
N161 0.047(2) 0.059(3) 0.059(3) 0.010(2) 0.017(2) -0.005(2)
N162 0.037(2) 0.051(3) 0.073(3) 0.011(2) 0.020(2) 0.002(2)
N163 0.053(3) 0.067(4) 0.071(3) 0.013(3) 0.021(2) 0.004(2)
N164 0.041(2) 0.047(3) 0.079(3) 0.027(2) 0.005(2) 0.005(2)
N171 0.053(3) 0.044(3) 0.096(4) 0.008(3) 0.028(3) 0.000(2)
N172 0.051(3) 0.044(3) 0.082(4) 0.012(3) 0.018(3) 0.004(2)
N173 0.061(3) 0.051(3) 0.076(3) 0.014(3) 0.017(3) -0.007(2)
N174 0.046(2) 0.034(2) 0.101(4) 0.007(3) 0.029(2) 0.000(2)
N181 0.036(2) 0.049(3) 0.093(4) -0.003(3) 0.017(2) -0.006(2)
N182 0.049(3) 0.034(3) 0.105(4) -0.006(3) 0.011(3) 0.000(2)
N183 0.034(2) 0.044(3) 0.089(4) 0.000(3) 0.015(2) -0.0034(19)
N184 0.038(2) 0.044(3) 0.086(3) 0.002(3) 0.019(2) -0.002(2)
C11 0.031(2) 0.037(3) 0.056(3) 0.002(2) 0.008(2) 0.001(2)
C12 0.030(2) 0.036(3) 0.066(3) 0.003(2) 0.012(2) 0.002(2)
C13 0.032(2) 0.039(3) 0.077(4) 0.002(3) 0.016(2) -0.001(2)
C14 0.028(2) 0.035(3) 0.065(3) 0.003(2) 0.009(2) -0.001(2)
C15 0.031(2) 0.035(3) 0.062(3) 0.003(2) 0.008(2) -0.001(2)
C16 0.028(2) 0.041(3) 0.075(4) 0.005(3) 0.012(2) -0.009(2)
C21 0.039(3) 0.034(3) 0.053(3) 0.003(2) 0.009(2) -0.004(2)
C22 0.032(2) 0.035(3) 0.068(4) 0.014(3) 0.001(2) -0.002(2)
C23 0.021(2) 0.038(3) 0.059(3) 0.006(2) 0.003(2) -0.0048(19)
C24 0.030(2) 0.027(3) 0.061(3) 0.001(2) 0.000(2) -0.0034(19)
C25 0.046(3) 0.030(3) 0.052(3) 0.004(2) 0.010(2) -0.007(2)
C26 0.030(2) 0.045(3) 0.061(3) 0.010(3) -0.001(2) -0.005(2)
C31 0.038(3) 0.034(3) 0.054(3) -0.003(2) 0.015(2) -0.003(2)
C32 0.023(2) 0.050(3) 0.053(3) -0.002(2) 0.006(2) -0.005(2)
C33 0.031(2) 0.049(3) 0.054(3) 0.001(2) 0.006(2) -0.004(2)
C34 0.035(2) 0.032(3) 0.061(3) -0.003(2) 0.015(2) -0.008(2)
C35 0.034(2) 0.039(3) 0.070(3) -0.005(3) 0.017(2) -0.006(2)
C36 0.030(2) 0.045(3) 0.057(3) -0.009(2) 0.005(2) -0.005(2)
C41 0.027(2) 0.044(3) 0.059(3) -0.003(2) 0.013(2) 0.000(2)
C42 0.038(3) 0.026(3) 0.065(3) -0.002(2) 0.013(2) -0.001(2)
C43 0.033(2) 0.043(3) 0.060(3) -0.006(2) 0.014(2) -0.003(2)
C44 0.027(2) 0.032(3) 0.072(3) -0.003(2) 0.010(2) -0.0016(19)
C45 0.039(3) 0.038(3) 0.058(3) 0.000(2) 0.009(2) 0.006(2)
C46 0.044(3) 0.035(3) 0.069(4) 0.000(3) 0.020(3) -0.005(2)
C51 0.030(2) 0.040(3) 0.062(3) 0.003(3) 0.009(2) 0.004(2)
C52 0.040(3) 0.034(3) 0.074(4) 0.015(3) 0.015(3) 0.008(2)
C53 0.034(2) 0.035(3) 0.068(3) 0.010(3) 0.004(2) -0.001(2)
C54 0.039(3) 0.026(3) 0.079(4) 0.006(2) 0.022(3) 0.003(2)
C55 0.029(2) 0.050(3) 0.053(3) 0.001(3) 0.006(2) 0.003(2)
C56 0.034(2) 0.046(3) 0.064(3) 0.009(3) 0.022(2) -0.002(2)
C61 0.033(2) 0.041(3) 0.056(3) 0.003(2) 0.008(2) 0.001(2)
C62 0.043(3) 0.039(3) 0.061(3) 0.011(3) 0.023(2) -0.002(2)
C63 0.035(2) 0.043(3) 0.059(3) 0.006(3) 0.013(2) -0.004(2)
C64 0.033(2) 0.052(3) 0.054(3) 0.009(3) 0.018(2) -0.002(2)
C65 0.033(2) 0.035(3) 0.065(3) 0.004(2) 0.015(2) 0.002(2)
C66 0.030(2) 0.055(3) 0.075(4) 0.017(3) 0.022(2) 0.008(2)
C71 0.050(3) 0.092(5) 0.066(4) -0.038(4) 0.028(3) -0.027(3)
C72 0.045(3) 0.052(3) 0.048(3) -0.001(3) 0.020(2) -0.004(2)
C73 0.042(3) 0.053(3) 0.042(3) -0.004(2) 0.016(2) -0.005(2)
C74 0.049(3) 0.065(4) 0.055(3) -0.003(3) 0.022(3) 0.000(3)
C75 0.053(3) 0.052(3) 0.054(3) -0.004(3) 0.024(3) -0.008(3)
C76 0.051(3) 0.057(4) 0.049(3) -0.002(3) 0.021(3) -0.006(3)
C81 0.043(3) 0.079(5) 0.057(4) 0.011(3) 0.008(3) -0.014(3)
C82 0.058(4) 0.058(4) 0.055(3) 0.000(3) 0.017(3) -0.010(3)
C83 0.052(3) 0.059(4) 0.052(3) 0.003(3) 0.026(3) -0.009(3)
C84 0.057(3) 0.075(4) 0.079(4) 0.019(4) 0.012(3) -0.027(3)
C85 0.045(3) 0.062(4) 0.096(5) 0.013(4) 0.000(3) -0.019(3)
C86 0.059(4) 0.060(4) 0.097(5) 0.016(4) 0.009(4) -0.026(3)
C91 0.031(3) 0.044(3) 0.094(5) 0.005(3) 0.004(3) 0.005(2)
C92 0.036(3) 0.052(4) 0.122(6) -0.002(4) 0.023(4) 0.001(3)
C93 0.044(3) 0.052(4) 0.096(5) 0.009(3) 0.010(3) -0.010(3)
C94 0.049(3) 0.033(3) 0.137(6) -0.002(4) 0.019(4) -0.013(3)
C95 0.032(3) 0.062(4) 0.098(5) -0.029(4) 0.004(3) 0.003(3)
C96 0.051(3) 0.039(3) 0.104(5) -0.024(3) 0.009(3) -0.002(3)
C101 0.042(3) 0.086(5) 0.063(4) -0.014(3) 0.020(3) 0.007(3)
C102 0.053(3) 0.056(4) 0.067(4) -0.020(3) 0.013(3) -0.002(3)
C103 0.050(3) 0.080(5) 0.076(4) -0.025(4) 0.015(3) 0.008(3)
C104 0.053(3) 0.081(5) 0.073(4) -0.032(4) 0.017(3) -0.015(3)
C105 0.041(3) 0.114(6) 0.060(4) -0.020(4) 0.008(3) -0.010(4)
C106 0.054(3) 0.049(4) 0.080(4) -0.014(3) 0.004(3) -0.012(3)
C111 0.044(3) 0.051(3) 0.059(3) 0.006(3) 0.003(3) -0.004(3)
C112 0.037(3) 0.059(4) 0.063(4) -0.005(3) 0.002(3) 0.000(3)
C113 0.056(3) 0.068(4) 0.059(4) 0.010(3) -0.006(3) 0.002(3)
C114 0.044(3) 0.053(4) 0.073(4) 0.008(3) -0.001(3) -0.002(3)
C115 0.036(3) 0.029(3) 0.093(4) -0.002(3) -0.012(3) -0.009(2)
C116 0.034(3) 0.073(4) 0.100(5) -0.010(4) 0.002(3) -0.001(3)
C121 0.027(2) 0.039(3) 0.104(5) -0.026(3) 0.011(3) -0.005(2)
C122 0.035(3) 0.072(4) 0.090(5) -0.019(4) 0.013(3) -0.002(3)
C123 0.033(3) 0.054(4) 0.119(6) -0.021(4) 0.006(3) -0.009(3)
C124 0.039(3) 0.046(4) 0.124(6) -0.036(4) 0.017(3) -0.001(2)
C125 0.048(3) 0.057(4) 0.050(3) -0.006(3) 0.018(2) 0.000(3)
C126 0.049(3) 0.063(4) 0.051(3) -0.006(3) 0.020(3) -0.004(3)
C131 0.039(3) 0.043(3) 0.070(4) -0.019(3) 0.019(3) -0.011(2)
C132 0.045(3) 0.045(4) 0.086(4) 0.008(3) 0.018(3) -0.005(3)
C133 0.042(3) 0.055(4) 0.075(4) 0.001(3) 0.018(3) -0.009(3)
C134 0.036(3) 0.048(3) 0.070(4) 0.001(3) 0.018(2) 0.001(2)
C135 0.035(3) 0.052(3) 0.067(3) -0.008(3) 0.015(2) -0.003(2)
C136 0.051(3) 0.047(3) 0.066(4) 0.014(3) 0.024(3) 0.004(2)
C141 0.034(2) 0.044(3) 0.058(3) 0.004(3) 0.007(2) 0.001(2)
C142 0.034(2) 0.035(3) 0.059(3) 0.003(2) 0.011(2) -0.010(2)
C143 0.031(2) 0.039(3) 0.076(4) 0.005(3) 0.017(2) -0.007(2)
C144 0.043(3) 0.030(3) 0.062(3) 0.003(2) 0.014(2) -0.002(2)
C145 0.035(2) 0.050(3) 0.063(3) 0.000(3) 0.011(2) -0.009(2)
C146 0.037(3) 0.057(4) 0.068(4) 0.003(3) 0.015(3) -0.001(2)
C151 0.044(3) 0.037(3) 0.071(4) -0.008(3) 0.024(3) -0.010(2)
C152 0.037(3) 0.036(3) 0.064(3) -0.009(3) 0.016(2) -0.007(2)
C153 0.035(2) 0.040(3) 0.062(3) -0.008(3) 0.016(2) -0.005(2)
C154 0.042(3) 0.037(3) 0.068(3) 0.001(3) 0.024(2) -0.003(2)
C155 0.046(3) 0.054(3) 0.058(3) 0.004(3) 0.017(3) -0.005(2)
C156 0.045(3) 0.050(3) 0.067(4) 0.002(3) 0.019(3) 0.006(2)
C161 0.051(3) 0.057(4) 0.057(3) 0.009(3) 0.007(3) -0.007(3)
C162 0.038(3) 0.064(4) 0.073(4) 0.001(3) 0.018(3) 0.004(3)
C163 0.043(3) 0.052(3) 0.064(4) 0.006(3) 0.013(3) -0.010(2)
C164 0.059(3) 0.056(4) 0.074(4) 0.008(3) 0.021(3) -0.007(3)
C165 0.061(4) 0.059(4) 0.082(4) 0.029(3) 0.017(3) 0.013(3)
C166 0.037(3) 0.063(4) 0.072(4) 0.015(3) 0.010(3) 0.002(3)
C171 0.057(4) 0.050(4) 0.089(5) 0.009(3) 0.015(3) 0.003(3)
C172 0.035(3) 0.050(4) 0.077(4) 0.013(3) 0.015(3) 0.002(2)
C173 0.034(3) 0.046(3) 0.083(4) 0.007(3) 0.008(3) 0.001(2)
C174 0.046(3) 0.041(3) 0.092(4) 0.009(3) 0.024(3) 0.007(2)
C175 0.051(3) 0.044(4) 0.112(5) 0.018(4) 0.023(3) 0.016(3)
C176 0.053(3) 0.052(4) 0.073(4) 0.007(3) 0.020(3) -0.001(3)
C181 0.035(3) 0.050(3) 0.087(4) -0.002(3) 0.020(3) 0.002(2)
C182 0.036(3) 0.035(3) 0.106(5) -0.001(3) 0.023(3) 0.003(2)
C183 0.036(3) 0.037(3) 0.112(5) 0.003(3) 0.017(3) 0.001(2)
C184 0.031(3) 0.038(3) 0.121(5) -0.014(3) 0.023(3) -0.004(2)
C185 0.028(2) 0.045(3) 0.103(5) -0.011(3) 0.015(3) -0.004(2)
C186 0.036(3) 0.075(4) 0.090(5) 0.004(4) 0.020(3) 0.002(3)
O1M 0.047(2) 0.057(2) 0.067(2) 0.0103(19) 0.0188(18) 0.0039(17)
O2M 0.054(2) 0.052(2) 0.055(2) -0.0024(18) 0.0182(17) -0.0020(17)
O3M 0.052(2) 0.049(2) 0.051(2) 0.0001(17) 0.0178(17) -0.0024(17)
O4M 0.046(2) 0.050(2) 0.083(3) 0.004(2) 0.0111(19) -0.0019(17)
O11M 0.0264(14) 0.0363(18) 0.0487(19) -0.0042(14) 0.0110(13) -0.0005(13)
O12M 0.0500(19) 0.037(2) 0.053(2) -0.0006(16) 0.0103(16) -0.0109(15)
O13M 0.0281(15) 0.0316(18) 0.064(2) 0.0007(16) 0.0045(15) -0.0010(13)
O21M 0.0239(14) 0.0404(19) 0.054(2) -0.0008(15) 0.0120(14) -0.0066(13)
O22M 0.0434(18) 0.049(2) 0.055(2) -0.0054(17) 0.0166(16) -0.0026(16)
O31M 0.0205(14) 0.0412(19) 0.0529(19) -0.0056(15) 0.0085(13) -0.0046(13)
O32M 0.0349(16) 0.0364(18) 0.067(2) -0.0026(17) 0.0174(15) 0.0004(14)
O33M 0.0448(19) 0.068(3) 0.056(2) -0.0117(19) 0.0210(17) -0.0078(17)
O41M 0.0308(15) 0.0391(19) 0.051(2) -0.0006(15) 0.0153(14) -0.0020(14)
O42M 0.0335(17) 0.049(2) 0.057(2) -0.0015(17) 0.0125(15) -0.0006(15)
O43M 0.0451(19) 0.069(3) 0.057(2) -0.0038(19) 0.0204(17) 0.0154(18)
N1N 0.046(3) 0.040(3) 0.076(3) -0.004(2) 0.024(2) -0.008(2)
O11N 0.0377(19) 0.059(2) 0.073(3) 0.003(2) 0.0163(19) -0.0054(17)
O12N 0.049(2) 0.037(2) 0.079(3) 0.0018(18) 0.0235(19) 0.0008(16)
O13N 0.068(3) 0.049(2) 0.070(3) -0.004(2) 0.005(2) -0.006(2)
N2N 0.055(3) 0.042(3) 0.068(3) 0.009(2) -0.007(3) -0.002(2)
O21N 0.052(2) 0.055(2) 0.042(2) 0.0001(18) 0.0142(16) 0.0036(17)
O22N 0.057(2) 0.047(2) 0.093(3) 0.019(2) 0.008(2) 0.001(2)
O23N 0.059(2) 0.064(3) 0.076(3) -0.002(2) 0.005(2) -0.007(2)
N3N 0.056(3) 0.071(4) 0.047(3) 0.001(3) 0.018(2) 0.004(3)
O31N 0.0365(17) 0.0432(19) 0.0290(16) 0.0030(14) 0.0112(13) 0.0012(15)
O32N 0.081(3) 0.082(3) 0.067(3) 0.002(2) 0.026(2) 0.005(3)
O33N 0.070(3) 0.080(3) 0.065(3) -0.002(2) 0.025(2) 0.003(2)
N4N 0.070(7) 0.086(9) 0.066(7) 0.007(7) 0.020(6) 0.013(6)
O41N 0.050(4) 0.040(4) 0.048(4) -0.001(3) 0.015(3) -0.003(3)
O42N 0.050(4) 0.047(4) 0.045(4) 0.001(3) 0.021(3) 0.001(3)
O43N 0.041(4) 0.054(5) 0.048(4) -0.003(4) 0.017(3) 0.000(3)
N5N 0.048(5) 0.044(6) 0.052(5) 0.001(4) 0.017(4) 0.008(4)
O51N 0.065(5) 0.051(5) 0.058(5) -0.009(4) 0.023(4) -0.003(4)
O52N 0.050(4) 0.043(4) 0.047(4) -0.006(3) 0.021(3) -0.003(3)
O53N 0.056(4) 0.056(5) 0.051(4) -0.004(4) 0.021(4) 0.001(4)
O11S 0.0339(16) 0.0294(19) 0.068(2) 0.0004(16) 0.0141(16) -0.0072(13)
O12S 0.0195(14) 0.051(2) 0.063(2) 0.0038(18) 0.0082(14) 0.0033(15)
O21S 0.0287(16) 0.045(2) 0.065(2) 0.0011(17) 0.0099(16) 0.0045(14)
O22S 0.046(2) 0.059(3) 0.076(3) 0.000(2) 0.010(2) 0.0033(18)
O31S 0.0315(16) 0.043(2) 0.060(2) -0.0036(17) 0.0119(15) -0.0090(15)
O32S 0.0275(15) 0.053(2) 0.052(2) -0.0054(17) 0.0095(15) -0.0081(15)
O41S 0.060(2) 0.060(3) 0.073(3) -0.004(2) 0.032(2) -0.0140(19)
O42S 0.047(2) 0.068(3) 0.075(3) 0.008(2) 0.023(2) 0.0000(19)
N15S 0.0290(19) 0.033(2) 0.061(3) 0.000(2) 0.0110(18) -0.0090(17)
N25S 0.039(2) 0.048(3) 0.045(2) -0.003(2) 0.0135(18) 0.0004(19)
N35S 0.027(2) 0.041(3) 0.102(4) -0.010(2) 0.021(2) -0.0145(18)
N45S 0.041(2) 0.055(3) 0.070(3) -0.008(2) 0.019(2) -0.008(2)
C11S 0.020(2) 0.044(3) 0.054(3) -0.001(2) 0.006(2) -0.007(2)
C12S 0.024(2) 0.035(3) 0.062(3) 0.001(2) 0.005(2) -0.0027(19)
C13S 0.031(2) 0.030(3) 0.069(3) 0.005(2) 0.006(2) -0.002(2)
C14S 0.026(2) 0.044(3) 0.075(4) 0.012(3) 0.016(2) 0.000(2)
C16S 0.033(2) 0.044(3) 0.057(3) 0.000(2) 0.011(2) -0.002(2)
C17S 0.034(2) 0.035(3) 0.047(3) 0.006(2) 0.010(2) -0.001(2)
C21S 0.030(2) 0.040(3) 0.074(4) 0.004(3) 0.009(3) 0.000(2)
C22S 0.034(3) 0.037(3) 0.074(4) 0.003(3) 0.005(3) -0.002(2)
C23S 0.034(3) 0.047(3) 0.090(4) 0.007(3) 0.026(3) 0.014(2)
C24S 0.040(3) 0.043(3) 0.045(3) 0.000(2) 0.017(2) 0.000(2)
C26S 0.050(3) 0.055(3) 0.050(3) -0.002(3) 0.013(2) -0.001(3)
C27S 0.041(3) 0.030(3) 0.140(6) 0.009(3) 0.012(3) 0.009(2)
C31S 0.027(2) 0.052(3) 0.056(3) -0.008(3) 0.009(2) -0.005(2)
C32S 0.033(2) 0.042(3) 0.061(3) -0.011(3) 0.014(2) 0.000(2)
C33S 0.049(3) 0.072(4) 0.076(4) -0.022(3) 0.027(3) -0.017(3)
C34S 0.045(3) 0.086(5) 0.077(4) -0.011(4) 0.028(3) -0.018(3)
C36S 0.022(2) 0.045(3) 0.084(4) 0.004(3) 0.005(2) -0.008(2)
C37S 0.029(2) 0.064(4) 0.066(3) -0.018(3) 0.023(2) -0.018(2)
C41S 0.048(3) 0.043(3) 0.082(4) 0.005(3) 0.034(3) 0.006(2)
C42S 0.052(3) 0.059(4) 0.068(4) -0.006(3) 0.028(3) -0.005(3)
C43S 0.063(4) 0.046(3) 0.065(4) 0.000(3) 0.018(3) 0.005(3)
C44S 0.045(3) 0.048(3) 0.071(4) 0.007(3) 0.019(3) 0.001(2)
C46S 0.054(3) 0.047(3) 0.078(4) -0.007(3) 0.024(3) -0.006(3)
C47S 0.052(3) 0.039(3) 0.071(4) -0.003(3) 0.021(3) -0.012(2)
O1W 0.059(2) 0.052(2) 0.051(2) 0.0015(17) 0.0154(17) 0.0037(17)
O2W 0.0464(19) 0.047(2) 0.047(2) -0.0014(16) 0.0141(16) -0.0039(16)
O3W 0.066(2) 0.069(3) 0.067(3) -0.003(2) 0.025(2) -0.004(2)
O4W 0.073(3) 0.075(3) 0.070(3) -0.004(2) 0.028(2) -0.004(2)
O5W 0.078(3) 0.069(3) 0.064(3) -0.004(2) 0.020(2) -0.006(2)
O6W 0.069(3) 0.076(3) 0.063(2) -0.003(2) 0.020(2) 0.001(2)
O7W 0.067(2) 0.073(3) 0.064(2) 0.001(2) 0.025(2) -0.001(2)
O8W 0.070(3) 0.064(3) 0.067(3) 0.003(2) 0.022(2) 0.002(2)
O9W 0.063(2) 0.061(3) 0.062(2) -0.0017(19) 0.0266(19) -0.0035(19)
O10W 0.076(5) 0.075(6) 0.064(5) -0.006(4) 0.033(4) -0.009(4)
O11W 0.072(3) 0.065(3) 0.069(3) -0.001(2) 0.026(2) 0.001(2)
O12W 0.064(2) 0.071(3) 0.066(2) -0.004(2) 0.020(2) -0.001(2)
O13W 0.068(2) 0.071(3) 0.073(3) 0.000(2) 0.027(2) -0.002(2)
O14W 0.090(3) 0.088(3) 0.079(3) -0.001(3) 0.034(3) -0.002(3)
O15W 0.071(3) 0.063(3) 0.065(3) 0.001(2) 0.025(2) -0.003(2)
O16W 0.080(3) 0.082(3) 0.069(3) 0.002(2) 0.028(2) 0.001(2)
O17W 0.078(3) 0.084(3) 0.075(3) 0.002(2) 0.029(2) -0.002(2)
O18W 0.063(2) 0.068(3) 0.059(2) -0.001(2) 0.0188(19) -0.005(2)
O19W 0.065(9) 0.027(7) 0.052(8) 0.006(6) 0.031(7) 0.004(6)
O20W 0.078(5) 0.064(5) 0.075(5) 0.005(4) 0.029(4) 0.002(4)
O21W 0.061(2) 0.067(3) 0.067(3) -0.001(2) 0.024(2) 0.003(2)
O22W 0.076(3) 0.082(3) 0.068(3) 0.006(2) 0.024(2) 0.006(2)
O23W 0.064(9) 0.057(10) 0.079(11) -0.021(8) 0.032(8) -0.023(8)
O24W 0.054(4) 0.072(6) 0.066(5) -0.008(4) 0.023(4) 0.004(4)
O25W 0.050(8) 0.047(9) 0.055(9) -0.007(7) 0.018(7) 0.002(7)
O26W 0.072(3) 0.072(3) 0.075(3) -0.003(2) 0.028(2) 0.000(2)
O27W 0.073(3) 0.082(3) 0.063(3) 0.005(2) 0.020(2) 0.004(2)
O28W 0.075(3) 0.078(3) 0.065(3) 0.003(2) 0.026(2) 0.005(2)
O29W 0.079(3) 0.081(3) 0.079(3) 0.002(2) 0.028(2) -0.006(2)
O30W 0.074(6) 0.086(7) 0.075(6) -0.008(5) 0.027(5) 0.002(5)
O31W 0.067(10) 0.061(10) 0.063(10) 0.001(8) 0.023(8) 0.016(8)
O32W 0.072(5) 0.095(7) 0.064(5) 0.001(5) 0.015(4) -0.012(5)
O33W 0.092(6) 0.086(7) 0.061(5) 0.000(5) 0.023(5) -0.005(5)
O34W 0.076(3) 0.085(3) 0.069(3) -0.001(2) 0.026(2) -0.003(2)
O35W 0.071(5) 0.074(6) 0.068(5) 0.001(4) 0.019(4) -0.001(5)
O36W 0.077(6) 0.070(6) 0.069(5) 0.007(4) 0.028(4) 0.004(5)
O37W 0.056(2) 0.060(2) 0.050(2) 0.0003(18) 0.0182(17) -0.0020(18)

loop_
_atom_type_symbol
_atom_type_description
_atom_type_scat_dispersion_real
_atom_type_scat_dispersion_imag
_atom_type_scat_source
C C 0.0033 0.0016 'International Tables Vol C Tables 4.2.6.8 and 6.1.1.4'
H H 0.0000 0.0000 'International Tables Vol C Tables 4.2.6.8 and 6.1.1.4'
N N 0.0061 0.0033 'International Tables Vol C Tables 4.2.6.8 and 6.1.1.4'
O O 0.0106 0.0060 'International Tables Vol C Tables 4.2.6.8 and 6.1.1.4'
Ag Ag -0.8971 1.1015 'International Tables Vol C Tables 4.2.6.8 and 6.1.1.4'
Dy Dy -0.1892 4.4098 'International Tables Vol C Tables 4.2.6.8 and 6.1.1.4'

loop_
_geom_angle_atom_site_label_1
_geom_angle_atom_site_label_2
_geom_angle_atom_site_label_3
_geom_angle
_geom_angle_site_symmetry_1
_geom_angle_site_symmetry_3
_geom_angle_publ_flag
O11M Dy1 O31M 74.36(11) . . ?
O11M Dy1 O11S 83.83(11) . . ?
O31M Dy1 O11S 144.72(11) . . ?
O11M Dy1 O11 83.36(11) . . ?
O31M Dy1 O11 131.86(11) . . ?
O11S Dy1 O11 70.59(11) . . ?
O11M Dy1 O21M 68.66(11) . . ?
O31M Dy1 O21M 70.93(10) . . ?
O11S Dy1 O21M 75.45(10) . . ?
O11 Dy1 O21M 137.84(11) . . ?
O11M Dy1 O13M 135.56(11) . . ?
O31M Dy1 O13M 82.66(10) . . ?
O11S Dy1 O13M 131.02(10) . . ?
O11 Dy1 O13M 84.58(11) . . ?
O21M Dy1 O13M 137.38(11) . . ?
O11M Dy1 O21 151.16(10) . . ?
O31M Dy1 O21 131.58(11) . . ?
O11S Dy1 O21 67.44(11) . . ?
O11 Dy1 O21 84.67(11) . . ?
O21M Dy1 O21 104.74(11) . . ?
O13M Dy1 O21 68.80(10) . . ?
O11M Dy1 O12M 126.07(10) . . ?
O31M Dy1 O12M 67.70(11) . . ?
O11S Dy1 O12M 106.33(11) . . ?
O11 Dy1 O12M 150.43(11) . . ?
O21M Dy1 O12M 63.61(10) . . ?
O13M Dy1 O12M 75.75(11) . . ?
O21 Dy1 O12M 67.81(11) . . ?
O11M Dy1 O42M 65.56(10) . . ?
O31M Dy1 O42M 62.77(10) . . ?
O11S Dy1 O42M 131.41(11) . . ?
O11 Dy1 O42M 69.22(10) . . ?
O21M Dy1 O42M 121.17(10) . . ?
O13M Dy1 O42M 70.15(11) . . ?
O21 Dy1 O42M 132.82(11) . . ?
O12M Dy1 O42M 122.09(10) . . ?
O11M Dy1 Dy4 38.55(7) . . ?
O31M Dy1 Dy4 39.64(8) . . ?
O11S Dy1 Dy4 122.09(8) . . ?
O11 Dy1 Dy4 100.23(8) . . ?
O21M Dy1 Dy4 77.35(7) . . ?
O13M Dy1 Dy4 103.07(7) . . ?
O21 Dy1 Dy4 170.25(7) . . ?
O12M Dy1 Dy4 105.54(7) . . ?
O42M Dy1 Dy4 43.84(7) . . ?
O11M Dy1 Dy3 80.60(7) . . ?
O31M Dy1 Dy3 37.12(7) . . ?
O11S Dy1 Dy3 112.87(8) . . ?
O11 Dy1 Dy3 163.04(8) . . ?
O21M Dy1 Dy3 38.14(6) . . ?
O13M Dy1 Dy3 103.11(7) . . ?
O21 Dy1 Dy3 112.15(8) . . ?
O12M Dy1 Dy3 46.20(8) . . ?
O42M Dy1 Dy3 98.87(7) . . ?
Dy4 Dy1 Dy3 63.497(19) . . ?
O11M Dy1 Dy2 35.36(7) . . ?
O31M Dy1 Dy2 75.89(8) . . ?
O11S Dy1 Dy2 70.39(8) . . ?
O11 Dy1 Dy2 108.43(8) . . ?
O21M Dy1 Dy2 34.57(7) . . ?
O13M Dy1 Dy2 158.47(7) . . ?
O21 Dy1 Dy2 128.06(8) . . ?
O12M Dy1 Dy2 97.38(7) . . ?
O42M Dy1 Dy2 97.89(7) . . ?
Dy4 Dy1 Dy2 58.551(7) . . ?
Dy3 Dy1 Dy2 59.987(10) . . ?
O21M Dy2 O21S 129.12(11) . . ?
O21M Dy2 O12S 81.71(11) . . ?
O21S Dy2 O12S 133.03(12) . . ?
O21M Dy2 O41M 71.59(10) . . ?
O21S Dy2 O41M 82.19(11) . . ?
O12S Dy2 O41M 144.76(11) . . ?
O21M Dy2 O11M 69.10(11) . . ?
O21S Dy2 O11M 141.99(11) . . ?
O12S Dy2 O11M 76.52(11) . . ?
O41M Dy2 O11M 72.75(10) . . ?
O21M Dy2 O41 80.91(11) . . ?
O21S Dy2 O41 79.16(11) . . ?
O12S Dy2 O41 71.49(11) . . ?
O41M Dy2 O41 124.26(11) . . ?
O11M Dy2 O41 138.71(10) . . ?
O21M Dy2 O51 151.50(10) . . ?
O21S Dy2 O51 73.81(11) . . ?
O12S Dy2 O51 69.81(11) . . ?
O41M Dy2 O51 134.44(11) . . ?
O11M Dy2 O51 104.09(11) . . ?
O41 Dy2 O51 88.80(11) . . ?
O21M Dy2 O22M 126.87(11) . . ?
O21S Dy2 O22M 76.93(11) . . ?
O12S Dy2 O22M 115.22(11) . . ?
O41M Dy2 O22M 67.62(11) . . ?
O11M Dy2 O22M 67.36(10) . . ?
O41 Dy2 O22M 151.32(11) . . ?
O51 Dy2 O22M 69.51(11) . . ?
O21M Dy2 O32M 62.62(10) . . ?
O21S Dy2 O32M 66.50(11) . . ?
O12S Dy2 O32M 127.09(10) . . ?
O41M Dy2 O32M 58.75(10) . . ?
O11M Dy2 O32M 119.15(10) . . ?
O41 Dy2 O32M 65.62(10) . . ?
O51 Dy2 O32M 135.70(10) . . ?
O22M Dy2 O32M 117.36(10) . . ?
O21M Dy2 Dy4 78.42(8) . . ?
O21S Dy2 Dy4 106.06(8) . . ?
O12S Dy2 Dy4 115.44(9) . . ?
O41M Dy2 Dy4 37.71(7) . . ?
O11M Dy2 Dy4 39.00(7) . . ?
O41 Dy2 Dy4 156.77(8) . . ?
O51 Dy2 Dy4 114.43(8) . . ?
O22M Dy2 Dy4 48.52(8) . . ?
O32M Dy2 Dy4 95.21(6) . . ?
O21M Dy2 Dy3 36.05(7) . . ?
O21S Dy2 Dy3 99.86(8) . . ?
O12S Dy2 Dy3 117.73(8) . . ?
O41M Dy2 Dy3 38.99(8) . . ?
O11M Dy2 Dy3 78.24(7) . . ?
O41 Dy2 Dy3 94.09(8) . . ?
O51 Dy2 Dy3 172.45(7) . . ?
O22M Dy2 Dy3 105.36(8) . . ?
O32M Dy2 Dy3 40.99(6) . . ?
Dy4 Dy2 Dy3 62.824(14) . . ?
O21M Dy2 Dy1 36.24(8) . . ?
O21S Dy2 Dy1 156.60(8) . . ?
O12S Dy2 Dy1 69.57(8) . . ?
O41M Dy2 Dy1 75.33(8) . . ?
O11M Dy2 Dy1 34.14(7) . . ?
O41 Dy2 Dy1 108.25(8) . . ?
O51 Dy2 Dy1 127.37(7) . . ?
O22M Dy2 Dy1 99.95(8) . . ?
O32M Dy2 Dy1 95.75(6) . . ?
Dy4 Dy2 Dy1 58.60(2) . . ?
Dy3 Dy2 Dy1 58.155(12) . . ?
O31M Dy3 O31S 80.43(11) . . ?
O31M Dy3 O21M 72.59(10) . . ?
O31S Dy3 O21M 141.45(11) . . ?
O31M Dy3 O33M 136.90(11) . . ?
O31S Dy3 O33M 131.78(11) . . ?
O21M Dy3 O33M 86.08(11) . . ?
O31M Dy3 O41M 68.32(11) . . ?
O31S Dy3 O41M 74.98(11) . . ?
O21M Dy3 O41M 69.75(10) . . ?
O33M Dy3 O41M 138.19(11) . . ?
O31M Dy3 O71 148.12(10) . . ?
O31S Dy3 O71 68.31(11) . . ?
O21M Dy3 O71 137.45(11) . . ?
O33M Dy3 O71 67.98(12) . . ?
O41M Dy3 O71 107.62(12) . . ?
O31M Dy3 O81 81.22(12) . . ?
O31S Dy3 O81 70.81(11) . . ?
O21M Dy3 O81 129.25(11) . . ?
O33M Dy3 O81 84.48(12) . . ?
O41M Dy3 O81 137.24(11) . . ?
O71 Dy3 O81 82.77(12) . . ?
O31M Dy3 O32M 128.95(11) . . ?
O31S Dy3 O32M 107.98(11) . . ?
O21M Dy3 O32M 71.28(10) . . ?
O33M Dy3 O32M 74.22(12) . . ?
O41M Dy3 O32M 66.02(11) . . ?
O71 Dy3 O32M 69.52(11) . . ?
O81 Dy3 O32M 149.73(12) . . ?
O31M Dy3 O12M 66.51(10) . . ?
O31S Dy3 O12M 129.12(11) . . ?
O21M Dy3 O12M 62.93(10) . . ?
O33M Dy3 O12M 70.46(11) . . ?
O41M Dy3 O12M 121.64(10) . . ?
O71 Dy3 O12M 130.17(12) . . ?
O81 Dy3 O12M 66.92(10) . . ?
O32M Dy3 O12M 122.83(10) . . ?
O31M Dy3 Dy1 37.69(7) . . ?
O31S Dy3 Dy1 117.98(8) . . ?
O21M Dy3 Dy1 39.37(8) . . ?
O33M Dy3 Dy1 105.15(8) . . ?
O41M Dy3 Dy1 77.54(7) . . ?
O71 Dy3 Dy1 173.12(8) . . ?
O81 Dy3 Dy1 96.53(8) . . ?
O32M Dy3 Dy1 109.50(7) . . ?
O12M Dy3 Dy1 44.20(7) . . ?
O31M Dy3 Dy2 77.68(8) . . ?
O31S Dy3 Dy2 112.53(8) . . ?
O21M Dy3 Dy2 35.47(8) . . ?
O33M Dy3 Dy2 105.97(9) . . ?
O41M Dy3 Dy2 37.61(7) . . ?
O71 Dy3 Dy2 119.42(9) . . ?
O81 Dy3 Dy2 157.58(9) . . ?
O32M Dy3 Dy2 52.17(7) . . ?
O12M Dy3 Dy2 97.40(7) . . ?
Dy1 Dy3 Dy2 61.858(15) . . ?
O31M Dy3 Dy4 35.25(8) . . ?
O31S Dy3 Dy4 68.40(9) . . ?
O21M Dy3 Dy4 73.71(8) . . ?
O33M Dy3 Dy4 159.76(8) . . ?
O41M Dy3 Dy4 34.21(7) . . ?
O71 Dy3 Dy4 128.70(9) . . ?
O81 Dy3 Dy4 107.32(9) . . ?
O32M Dy3 Dy4 99.62(8) . . ?
O12M Dy3 Dy4 98.56(8) . . ?
Dy1 Dy3 Dy4 58.06(3) . . ?
Dy2 Dy3 Dy4 57.465(16) . . ?
O41M Dy4 O32S 82.61(11) . . ?
O41M Dy4 O11M 73.70(10) . . ?
O32S Dy4 O11M 145.00(11) . . ?
O41M Dy4 O43M 134.01(12) . . ?
O32S Dy4 O43M 131.44(12) . . ?
O11M Dy4 O43M 82.99(11) . . ?
O41M Dy4 O31M 68.91(11) . . ?
O32S Dy4 O31M 75.52(10) . . ?
O11M Dy4 O31M 72.11(10) . . ?
O43M Dy4 O31M 139.38(10) . . ?
O41M Dy4 O111 81.69(11) . . ?
O32S Dy4 O111 69.40(11) . . ?
O11M Dy4 O111 129.89(11) . . ?
O43M Dy4 O111 83.99(11) . . ?
O31M Dy4 O111 136.55(11) . . ?
O41M Dy4 O101 150.88(11) . . ?
O32S Dy4 O101 68.30(11) . . ?
O11M Dy4 O101 132.34(10) . . ?
O43M Dy4 O101 70.39(13) . . ?
O31M Dy4 O101 103.53(12) . . ?
O111 Dy4 O101 86.73(12) . . ?
O41M Dy4 O42M 125.01(11) . . ?
O32S Dy4 O42M 110.00(11) . . ?
O11M Dy4 O42M 66.56(10) . . ?
O43M Dy4 O42M 77.10(11) . . ?
O31M Dy4 O42M 63.80(10) . . ?
O111 Dy4 O42M 153.29(11) . . ?
O101 Dy4 O42M 69.32(11) . . ?
O41M Dy4 O22M 64.56(10) . . ?
O32S Dy4 O22M 127.40(11) . . ?
O11M Dy4 O22M 63.83(10) . . ?
O43M Dy4 O22M 69.65(11) . . ?
O31M Dy4 O22M 122.38(10) . . ?
O111 Dy4 O22M 66.25(10) . . ?
O101 Dy4 O22M 133.41(11) . . ?
O42M Dy4 O22M 122.36(10) . . ?
O41M Dy4 Dy2 38.64(7) . . ?
O32S Dy4 Dy2 121.13(8) . . ?
O11M Dy4 Dy2 39.08(7) . . ?
O43M Dy4 Dy2 101.75(9) . . ?
O31M Dy4 Dy2 78.67(7) . . ?
O111 Dy4 Dy2 98.08(8) . . ?
O101 Dy4 Dy2 170.43(8) . . ?
O42M Dy4 Dy2 104.07(8) . . ?
O22M Dy4 Dy2 43.72(7) . . ?
O41M Dy4 Dy1 79.20(8) . . ?
O32S Dy4 Dy1 113.76(8) . . ?
O11M Dy4 Dy1 37.27(8) . . ?
O43M Dy4 Dy1 105.10(8) . . ?
O31M Dy4 Dy1 38.51(6) . . ?
O111 Dy4 Dy1 159.93(8) . . ?
O101 Dy4 Dy1 113.08(9) . . ?
O42M Dy4 Dy1 46.26(7) . . ?
O22M Dy4 Dy1 99.67(7) . . ?
Dy2 Dy4 Dy1 62.846(18) . . ?
O41M Dy4 Dy3 36.28(8) . . ?
O32S Dy4 Dy3 69.88(8) . . ?
O11M Dy4 Dy3 75.84(8) . . ?
O43M Dy4 Dy3 158.69(9) . . ?
O31M Dy4 Dy3 33.78(7) . . ?
O111 Dy4 Dy3 107.72(9) . . ?
O101 Dy4 Dy3 126.72(9) . . ?
O42M Dy4 Dy3 96.37(8) . . ?
O22M Dy4 Dy3 98.25(7) . . ?
Dy2 Dy4 Dy3 59.710(14) . . ?
Dy1 Dy4 Dy3 58.45(2) . . ?
N15S Ag1 N45S 136.78(16) . . ?
N15S Ag1 O1M 131.07(14) . . ?
N45S Ag1 O1M 89.14(14) . . ?
N15S Ag1 O2W 97.28(11) . . ?
N45S Ag1 O2W 96.66(12) . . ?
O1M Ag1 O2W 91.32(9) . . ?
N35S Ag2 N25S 156.65(17) . 2_545 ?
N35S Ag2 O2M 101.33(15) . . ?
N25S Ag2 O2M 97.42(14) 2_545 . ?
O4M Ag3 O3M 115.39(12) . . ?
O4M Ag3 O141 146.64(12) . . ?
O3M Ag3 O141 97.55(11) . . ?
O4M Ag3 O151 99.86(13) . . ?
O3M Ag3 O151 104.01(12) . . ?
O141 Ag3 O151 75.80(11) . . ?
O4M Ag3 O131 95.56(13) . . ?
O3M Ag3 O131 89.46(11) . . ?
O141 Ag3 O131 78.81(11) . . ?
O151 Ag3 O131 152.53(11) . . ?
C11 O11 Dy1 148.2(3) . . ?
C21 O21 Dy1 146.0(3) . . ?
C41 O41 Dy2 142.6(3) . . ?
C51 O51 Dy2 146.7(3) . . ?
C71 O71 Dy3 151.5(4) . . ?
C81 O81 Dy3 146.7(4) . . ?
C101 O101 Dy4 148.0(3) . . ?
C111 O111 Dy4 142.1(3) . . ?
C131 O131 Ag3 114.1(3) . . ?
C141 O141 Ag3 102.6(3) . . ?
C151 O151 Ag3 120.3(3) . . ?
C11 N11 C13 113.3(4) . . ?
C11 N11 C65 123.0(4) . . ?
C13 N11 C65 122.2(4) . . ?
C12 N12 C13 110.7(4) . . ?
C12 N12 C66 119.9(4) . . ?
C13 N12 C66 122.6(4) . . ?
C11 N13 C14 113.4(4) . . ?
C11 N13 C15 123.0(4) . . ?
C14 N13 C15 123.6(4) . . ?
C12 N14 C14 113.8(4) . . ?
C12 N14 C16 122.5(4) . . ?
C14 N14 C16 121.8(4) . . ?
C21 N21 C15 122.3(4) . . ?
C21 N21 C23 112.5(4) . . ?
C15 N21 C23 123.4(4) . . ?
C22 N22 C16 125.1(4) . . ?
C22 N22 C23 111.0(4) . . ?
C16 N22 C23 123.2(4) . . ?
C21 N23 C25 122.2(4) . . ?
C21 N23 C24 110.1(4) . . ?
C25 N23 C24 125.5(4) . . ?
C22 N24 C26 123.8(4) . . ?
C22 N24 C24 110.9(4) . . ?
C26 N24 C24 125.2(4) . . ?
C31 N31 C33 113.2(4) . . ?
C31 N31 C25 121.5(4) . . ?
C33 N31 C25 125.3(4) . . ?
C32 N32 C33 113.7(4) . . ?
C32 N32 C26 121.7(4) . . ?
C33 N32 C26 120.1(4) . . ?
C31 N33 C34 112.4(4) . . ?
C31 N33 C35 120.2(4) . . ?
C34 N33 C35 125.1(4) . . ?
C32 N34 C36 122.8(4) . . ?
C32 N34 C34 110.8(4) . . ?
C36 N34 C34 123.8(4) . . ?
C41 N41 C43 113.6(4) . . ?
C41 N41 C35 121.7(4) . . ?
C43 N41 C35 121.4(4) . . ?
C42 N42 C36 122.5(4) . . ?
C42 N42 C43 112.5(4) . . ?
C36 N42 C43 122.6(4) . . ?
C41 N43 C44 112.5(4) . . ?
C41 N43 C45 124.2(4) . . ?
C44 N43 C45 122.8(4) . . ?
C42 N44 C46 124.0(4) . . ?
C42 N44 C44 111.4(4) . . ?
C46 N44 C44 122.0(4) . . ?
C51 N51 C45 122.6(4) . . ?
C51 N51 C53 112.1(4) . . ?
C45 N51 C53 123.0(4) . . ?
C52 N52 C53 113.0(5) . . ?
C52 N52 C46 123.0(4) . . ?
C53 N52 C46 123.9(4) . . ?
C51 N53 C54 112.6(4) . . ?
C51 N53 C55 122.2(4) . . ?
C54 N53 C55 125.0(4) . . ?
C52 N54 C54 112.5(4) . . ?
C52 N54 C56 122.7(4) . . ?
C54 N54 C56 124.1(4) . . ?
C61 N61 C63 113.9(4) . . ?
C61 N61 C55 123.0(4) . . ?
C63 N61 C55 123.0(4) . . ?
C62 N62 C56 123.7(4) . . ?
C62 N62 C63 112.1(4) . . ?
C56 N62 C63 121.8(4) . . ?
C61 N63 C65 119.5(4) . . ?
C61 N63 C64 111.5(4) . . ?
C65 N63 C64 124.1(4) . . ?
C62 N64 C64 111.6(4) . . ?
C62 N64 C66 123.8(4) . . ?
C64 N64 C66 122.8(4) . . ?
C71 N71 C125 120.4(5) . . ?
C71 N71 C73 110.2(5) . . ?
C125 N71 C73 127.2(5) . . ?
C72 N72 C73 112.0(5) . . ?
C72 N72 C126 122.2(5) . . ?
C73 N72 C126 125.6(5) . . ?
C71 N73 C75 124.9(5) . . ?
C71 N73 C74 110.7(5) . . ?
C75 N73 C74 124.5(5) . . ?
C74 N74 C72 112.0(4) . . ?
C74 N74 C76 124.6(4) . . ?
C72 N74 C76 121.0(4) . . ?
C81 N81 C83 112.1(6) . . ?
C81 N81 C75 120.9(5) . . ?
C83 N81 C75 124.2(5) . . ?
C82 N82 C76 128.2(5) . . ?
C82 N82 C83 107.2(4) . . ?
C76 N82 C83 123.4(4) . . ?
C81 N83 C84 114.1(6) . . ?
C81 N83 C85 123.3(5) . . ?
C84 N83 C85 120.0(5) . . ?
C82 N84 C84 112.7(6) . . ?
C82 N84 C86 125.8(5) . . ?
C84 N84 C86 119.2(6) . . ?
C91 N91 C85 120.8(5) . . ?
C91 N91 C93 110.1(5) . . ?
C85 N91 C93 123.7(5) . . ?
C92 N92 C86 124.2(5) . . ?
C92 N92 C93 108.1(5) . . ?
C86 N92 C93 123.0(5) . . ?
C91 N93 C95 126.0(5) . . ?
C91 N93 C94 110.6(6) . . ?
C95 N93 C94 123.2(5) . . ?
C92 N94 C96 123.5(5) . . ?
C92 N94 C94 111.5(6) . . ?
C96 N94 C94 123.8(6) . . ?
C101 N101 C95 124.2(5) . . ?
C101 N101 C103 110.9(5) . . ?
C95 N101 C103 123.6(5) . . ?
C102 N102 C103 113.8(6) . . ?
C102 N102 C96 120.5(5) . . ?
C103 N102 C96 125.5(5) . . ?
C101 N103 C105 123.3(5) . . ?
C101 N103 C104 110.9(6) . . ?
C105 N103 C104 124.3(5) . . ?
C102 N104 C104 112.4(5) . . ?
C102 N104 C106 121.7(5) . . ?
C104 N104 C106 125.7(6) . . ?
C111 N111 C105 124.3(5) . . ?
C111 N111 C113 113.1(5) . . ?
C105 N111 C113 122.5(5) . . ?
C112 N112 C113 112.9(5) . . ?
C112 N112 C106 121.6(5) . . ?
C113 N112 C106 123.9(6) . . ?
C111 N113 C114 113.0(5) . . ?
C111 N113 C115 123.1(4) . . ?
C114 N113 C115 121.1(4) . . ?
C112 N114 C116 121.9(5) . . ?
C112 N114 C114 112.5(5) . . ?
C116 N114 C114 120.1(5) . . ?
C121 N121 C115 121.8(4) . . ?
C121 N121 C123 110.5(5) . . ?
C115 N121 C123 124.4(5) . . ?
C122 N122 C116 125.8(5) . . ?
C122 N122 C123 109.3(6) . . ?
C116 N122 C123 121.8(6) . . ?
C121 N123 C124 111.9(5) . . ?
C121 N123 C125 122.9(4) . . ?
C124 N123 C125 125.2(5) . . ?
C122 N124 C124 110.5(5) . . ?
C122 N124 C126 122.9(5) . . ?
C124 N124 C126 125.0(5) . . ?
C131 N131 C185 120.6(4) . . ?
C131 N131 C133 112.3(4) . . ?
C185 N131 C133 122.2(4) . . ?
C132 N132 C133 112.6(4) . . ?
C132 N132 C186 121.5(5) . . ?
C133 N132 C186 125.8(5) . . ?
C131 N133 C135 123.2(4) . . ?
C131 N133 C134 113.7(4) . . ?
C135 N133 C134 123.1(4) . . ?
C132 N134 C134 110.3(4) . . ?
C132 N134 C136 121.7(4) . . ?
C134 N134 C136 119.1(4) . . ?
C141 N141 C135 122.2(4) . . ?
C141 N141 C143 112.7(4) . . ?
C135 N141 C143 124.9(4) . . ?
C142 N142 C143 112.8(4) . . ?
C142 N142 C136 124.1(4) . . ?
C143 N142 C136 120.6(4) . . ?
C141 N143 C144 114.6(4) . . ?
C141 N143 C145 120.7(4) . . ?
C144 N143 C145 124.6(4) . . ?
C142 N144 C146 122.0(4) . . ?
C142 N144 C144 112.3(4) . . ?
C146 N144 C144 124.5(4) . . ?
C151 N151 C145 123.2(5) . . ?
C151 N151 C153 113.6(4) . . ?
C145 N151 C153 123.0(4) . . ?
C152 N152 C146 123.8(4) . . ?
C152 N152 C153 109.7(4) . . ?
C146 N152 C153 124.2(4) . . ?
C151 N153 C154 110.2(4) . . ?
C151 N153 C155 120.9(4) . . ?
C154 N153 C155 124.2(4) . . ?
C152 N154 C156 123.4(4) . . ?
C152 N154 C154 112.6(4) . . ?
C156 N154 C154 123.4(4) . . ?
C161 N161 C163 114.0(4) . . ?
C161 N161 C155 121.3(5) . . ?
C163 N161 C155 123.4(5) . . ?
C162 N162 C156 120.7(5) . . ?
C162 N162 C163 113.2(4) . . ?
C156 N162 C163 124.4(4) . . ?
C161 N163 C165 126.1(5) . . ?
C161 N163 C164 110.7(5) . . ?
C165 N163 C164 122.6(5) . . ?
C162 N164 C164 113.2(5) . . ?
C162 N164 C166 121.2(4) . . ?
C164 N164 C166 123.9(4) . . ?
C171 N171 C165 125.8(5) . . ?
C171 N171 C173 111.6(5) . . ?
C165 N171 C173 122.3(5) . . ?
C172 N172 C166 123.5(5) . . ?
C172 N172 C173 111.3(5) . . ?
C166 N172 C173 124.9(5) . . ?
C171 N173 C174 114.3(6) . . ?
C171 N173 C175 121.4(5) . . ?
C174 N173 C175 124.2(5) . . ?
C172 N174 C174 111.8(5) . . ?
C172 N174 C176 120.6(5) . . ?
C174 N174 C176 124.4(4) . . ?
C181 N181 C175 123.3(5) . . ?
C181 N181 C183 111.7(5) . . ?
C175 N181 C183 124.3(5) . . ?
C176 N182 C182 121.1(5) . . ?
C176 N182 C183 126.7(5) . . ?
C182 N182 C183 110.8(5) . . ?
C181 N183 C185 120.8(5) . . ?
C181 N183 C184 115.1(5) . . ?
C185 N183 C184 121.8(5) . . ?
C182 N184 C184 114.0(5) . . ?
C182 N184 C186 121.6(5) . . ?
C184 N184 C186 124.1(5) . . ?
O11 C11 N11 127.5(4) . . ?
O11 C11 N13 124.8(5) . . ?
N11 C11 N13 107.6(4) . . ?
O12 C12 N14 127.4(5) . . ?
O12 C12 N12 124.7(5) . . ?
N14 C12 N12 107.8(4) . . ?
N12 C13 N11 113.2(4) . . ?
N12 C13 C14 104.0(4) . . ?
N11 C13 C14 102.9(4) . . ?
N14 C14 N13 115.6(4) . . ?
N14 C14 C13 102.4(4) . . ?
N13 C14 C13 102.8(4) . . ?
N21 C15 N13 113.2(4) . . ?
N22 C16 N14 112.0(4) . . ?
O21 C21 N21 125.6(5) . . ?
O21 C21 N23 124.7(5) . . ?
N21 C21 N23 109.7(4) . . ?
O22 C22 N24 124.8(5) . . ?
O22 C22 N22 124.8(5) . . ?
N24 C22 N22 110.5(4) . . ?
N21 C23 N22 114.1(4) . . ?
N21 C23 C24 102.2(4) . . ?
N22 C23 C24 103.1(4) . . ?
N23 C24 N24 113.6(4) . . ?
N23 C24 C23 104.8(4) . . ?
N24 C24 C23 103.5(4) . . ?
N23 C25 N31 113.3(4) . . ?
N24 C26 N32 113.2(4) . . ?
O31 C31 N33 127.4(4) . . ?
O31 C31 N31 124.9(4) . . ?
N33 C31 N31 107.6(4) . . ?
O32 C32 N32 126.6(5) . . ?
O32 C32 N34 125.7(5) . . ?
N32 C32 N34 107.7(4) . . ?
N32 C33 N31 114.9(4) . . ?
N32 C33 C34 101.5(4) . . ?
N31 C33 C34 101.4(4) . . ?
N33 C34 N34 116.5(4) . . ?
N33 C34 C33 105.3(4) . . ?
N34 C34 C33 104.3(4) . . ?
N33 C35 N41 112.7(4) . . ?
N42 C36 N34 115.4(4) . . ?
O41 C41 N41 126.1(5) . . ?
O41 C41 N43 125.8(5) . . ?
N41 C41 N43 108.0(4) . . ?
O42 C42 N42 128.5(5) . . ?
O42 C42 N44 122.7(5) . . ?
N42 C42 N44 108.8(4) . . ?
N41 C43 N42 114.0(4) . . ?
N41 C43 C44 103.0(4) . . ?
N42 C43 C44 103.1(4) . . ?
N43 C44 N44 112.9(4) . . ?
N43 C44 C43 102.7(4) . . ?
N44 C44 C43 103.6(4) . . ?
N51 C45 N43 111.9(4) . . ?
N44 C46 N52 113.8(4) . . ?
O51 C51 N53 125.8(5) . . ?
O51 C51 N51 125.1(5) . . ?
N53 C51 N51 109.1(4) . . ?
O52 C52 N54 126.4(5) . . ?
O52 C52 N52 126.0(5) . . ?
N54 C52 N52 107.6(4) . . ?
N52 C53 N51 115.0(4) . . ?
N52 C53 C54 101.8(4) . . ?
N51 C53 C54 101.7(4) . . ?
N54 C54 N53 116.8(4) . . ?
N54 C54 C53 104.1(4) . . ?
N53 C54 C53 103.9(4) . . ?
N53 C55 N61 113.3(4) . . ?
N62 C56 N54 114.2(4) . . ?
O61 C61 N61 125.2(4) . . ?
O61 C61 N63 126.1(5) . . ?
N61 C61 N63 108.7(4) . . ?
O62 C62 N62 125.9(5) . . ?
O62 C62 N64 124.9(5) . . ?
N62 C62 N64 109.0(4) . . ?
N62 C63 N61 117.2(4) . . ?
N62 C63 C64 103.4(4) . . ?
N61 C63 C64 101.7(4) . . ?
N64 C64 N63 115.5(4) . . ?
N64 C64 C63 102.8(4) . . ?
N63 C64 C63 103.6(4) . . ?
N63 C65 N11 113.3(4) . . ?
N12 C66 N64 112.7(4) . . ?
O71 C71 N71 126.8(7) . . ?
O71 C71 N73 122.4(6) . . ?
N71 C71 N73 110.7(5) . . ?
O72 C72 N72 127.9(5) . . ?
O72 C72 N74 124.6(5) . . ?
N72 C72 N74 107.2(4) . . ?
N72 C73 N71 114.2(4) . . ?
N72 C73 C74 105.1(4) . . ?
N71 C73 C74 105.7(4) . . ?
N74 C74 N73 113.8(5) . . ?
N74 C74 C73 102.7(4) . . ?
N73 C74 C73 102.4(4) . . ?
N73 C75 N81 112.3(5) . . ?
N82 C76 N74 111.5(4) . . ?
O81 C81 N83 126.8(6) . . ?
O81 C81 N81 126.2(6) . . ?
N83 C81 N81 106.9(5) . . ?
O82 C82 N84 122.5(5) . . ?
O82 C82 N82 124.0(5) . . ?
N84 C82 N82 113.5(5) . . ?
N81 C83 N82 111.5(5) . . ?
N81 C83 C84 103.0(4) . . ?
N82 C83 C84 104.1(4) . . ?
N83 C84 N84 117.5(5) . . ?
N83 C84 C83 103.2(5) . . ?
N84 C84 C83 101.9(5) . . ?
N91 C85 N83 112.1(5) . . ?
N92 C86 N84 113.8(5) . . ?
O91 C91 N91 128.6(6) . . ?
O91 C91 N93 121.2(6) . . ?
N91 C91 N93 110.2(5) . . ?
O92 C92 N94 126.8(7) . . ?
O92 C92 N92 123.2(6) . . ?
N94 C92 N92 109.8(5) . . ?
N91 C93 N92 113.2(5) . . ?
N91 C93 C94 106.1(5) . . ?
N92 C93 C94 106.1(5) . . ?
N94 C94 N93 119.0(5) . . ?
N94 C94 C93 103.8(5) . . ?
N93 C94 C93 102.6(5) . . ?
N93 C95 N101 114.2(5) . . ?
N94 C96 N102 114.7(5) . . ?
O101 C101 N103 125.6(6) . . ?
O101 C101 N101 123.4(6) . . ?
N103 C101 N101 110.9(5) . . ?
O102 C102 N104 125.9(6) . . ?
O102 C102 N102 127.4(6) . . ?
N104 C102 N102 106.7(5) . . ?
N102 C103 N101 115.8(5) . . ?
N102 C103 C104 101.8(5) . . ?
N101 C103 C104 103.5(5) . . ?
N104 C104 N103 118.5(5) . . ?
N104 C104 C103 104.8(5) . . ?
N103 C104 C103 103.1(5) . . ?
N111 C105 N103 113.6(5) . . ?
N112 C106 N104 115.7(5) . . ?
O111 C111 N111 125.6(5) . . ?
O111 C111 N113 125.6(5) . . ?
N111 C111 N113 108.7(4) . . ?
O112 C112 N114 127.2(6) . . ?
O112 C112 N112 125.8(6) . . ?
N114 C112 N112 107.0(5) . . ?
N112 C113 N111 116.6(5) . . ?
N112 C113 C114 102.9(5) . . ?
N111 C113 C114 103.1(4) . . ?
N114 C114 N113 114.3(5) . . ?
N114 C114 C113 103.9(5) . . ?
N113 C114 C113 102.1(4) . . ?
N121 C115 N113 113.1(5) . . ?
N114 C116 N122 115.0(5) . . ?
O121 C121 N121 124.5(6) . . ?
O121 C121 N123 125.5(6) . . ?
N121 C121 N123 109.9(4) . . ?
O122 C122 N122 124.7(6) . . ?
O122 C122 N124 125.1(6) . . ?
N122 C122 N124 110.2(5) . . ?
N121 C123 N122 112.8(5) . . ?
N121 C123 C124 103.7(5) . . ?
N122 C123 C124 104.1(5) . . ?
N123 C124 N124 114.7(5) . . ?
N123 C124 C123 103.9(5) . . ?
N124 C124 C123 105.1(4) . . ?
N71 C125 N123 114.0(5) . . ?
N72 C126 N124 114.6(4) . . ?
O131 C131 N133 127.2(5) . . ?
O131 C131 N131 125.6(5) . . ?
N133 C131 N131 107.2(5) . . ?
O132 C132 N132 128.3(5) . . ?
O132 C132 N134 123.0(5) . . ?
N132 C132 N134 108.7(5) . . ?
N132 C133 N131 114.5(5) . . ?
N132 C133 C134 102.5(4) . . ?
N131 C133 C134 102.0(4) . . ?
N133 C134 N134 114.1(4) . . ?
N133 C134 C133 101.8(4) . . ?
N134 C134 C133 102.0(4) . . ?
N133 C135 N141 113.4(4) . . ?
N142 C136 N134 111.1(4) . . ?
O141 C141 N141 125.8(5) . . ?
O141 C141 N143 126.0(5) . . ?
N141 C141 N143 108.2(5) . . ?
O142 C142 N142 125.2(5) . . ?
O142 C142 N144 126.0(5) . . ?
N142 C142 N144 108.8(4) . . ?
N142 C143 N141 115.9(4) . . ?
N142 C143 C144 103.5(4) . . ?
N141 C143 C144 101.8(4) . . ?
N143 C144 N144 116.3(4) . . ?
N143 C144 C143 102.6(4) . . ?
N144 C144 C143 102.0(4) . . ?
N151 C145 N143 112.9(4) . . ?
N152 C146 N144 112.8(4) . . ?
O151 C151 N151 127.3(5) . . ?
O151 C151 N153 123.7(5) . . ?
N151 C151 N153 109.0(4) . . ?
O152 C152 N154 126.0(5) . . ?
O152 C152 N152 124.2(5) . . ?
N154 C152 N152 109.8(4) . . ?
N152 C153 N151 112.2(4) . . ?
N152 C153 C154 104.7(4) . . ?
N151 C153 C154 100.2(4) . . ?
N153 C154 N154 114.8(4) . . ?
N153 C154 C153 105.6(4) . . ?
N154 C154 C153 100.9(4) . . ?
N161 C155 N153 113.2(4) . . ?
N162 C156 N154 112.9(4) . . ?
O161 C161 N161 127.9(5) . . ?
O161 C161 N163 123.9(6) . . ?
N161 C161 N163 108.2(5) . . ?
O162 C162 N162 126.9(5) . . ?
O162 C162 N164 126.6(5) . . ?
N162 C162 N164 106.4(5) . . ?
N161 C163 N162 115.0(5) . . ?
N161 C163 C164 102.6(5) . . ?
N162 C163 C164 102.2(4) . . ?
N164 C164 N163 116.3(5) . . ?
N164 C164 C163 104.1(4) . . ?
N163 C164 C163 103.7(4) . . ?
N163 C165 N171 115.5(5) . . ?
N172 C166 N164 113.6(5) . . ?
O171 C171 N173 128.5(7) . . ?
O171 C171 N171 123.0(6) . . ?
N173 C171 N171 108.5(5) . . ?
O172 C172 N172 124.3(6) . . ?
O172 C172 N174 125.7(6) . . ?
N172 C172 N174 110.0(5) . . ?
N171 C173 N172 113.6(4) . . ?
N171 C173 C174 102.6(5) . . ?
N172 C173 C174 103.0(5) . . ?
N174 C174 N173 113.9(5) . . ?
N174 C174 C173 103.5(4) . . ?
N173 C174 C173 102.6(4) . . ?
N181 C175 N173 113.3(5) . . ?
N182 C176 N174 112.6(5) . . ?
O181 C181 N183 126.7(5) . . ?
O181 C181 N181 126.0(6) . . ?
N183 C181 N181 107.3(5) . . ?
O182 C182 N184 126.9(6) . . ?
O182 C182 N182 125.9(6) . . ?
N184 C182 N182 107.2(5) . . ?
N182 C183 N181 114.3(5) . . ?
N182 C183 C184 104.0(5) . . ?
N181 C183 C184 104.1(4) . . ?
N184 C184 N183 115.7(4) . . ?
N184 C184 C183 102.7(4) . . ?
N183 C184 C183 100.6(5) . . ?
N183 C185 N131 114.6(4) . . ?
N132 C186 N184 112.7(5) . . ?
Dy1 O11M Dy4 104.18(12) . . ?
Dy1 O11M Dy2 110.50(12) . . ?
Dy4 O11M Dy2 101.92(10) . . ?
Dy1 O12M Dy3 89.60(11) . . ?
Dy2 O21M Dy3 108.48(12) . . ?
Dy2 O21M Dy1 109.20(12) . . ?
Dy3 O21M Dy1 102.49(11) . . ?
Dy2 O22M Dy4 87.76(10) . . ?
Dy3 O31M Dy1 105.19(11) . . ?
Dy3 O31M Dy4 110.97(12) . . ?
Dy1 O31M Dy4 101.86(11) . . ?
Dy3 O32M Dy2 86.84(9) . . ?
Dy4 O41M Dy2 103.65(11) . . ?
Dy4 O41M Dy3 109.51(12) . . ?
Dy2 O41M Dy3 103.40(11) . . ?
Dy4 O42M Dy1 89.90(11) . . ?
O11N N1N O13N 118.9(4) . . ?
O11N N1N O12N 120.2(5) . . ?
O13N N1N O12N 120.6(5) . . ?
O22N N2N O23N 120.4(5) . . ?
O22N N2N O21N 116.4(4) . . ?
O23N N2N O21N 123.2(5) . . ?
O31N N3N O33N 118.1(5) . . ?
O31N N3N O32N 109.1(5) . . ?
O33N N3N O32N 130.5(5) . . ?
O42N N4N O43N 120.2(12) . . ?
O42N N4N O41N 114.4(11) . . ?
O43N N4N O41N 125.2(11) . . ?
N4N O41N O30W 129.1(8) . . ?
O53N N5N O52N 112.1(9) . . ?
O53N N5N O51N 127.3(9) . . ?
O52N N5N O51N 120.5(9) . . ?
C11S O11S Dy1 132.5(3) . . ?
C11S O12S Dy2 135.6(3) . . ?
C21S O21S Dy2 142.1(3) . . ?
C31S O31S Dy3 136.3(3) . . ?
C31S O32S Dy4 135.1(3) . . ?
C14S N15S C16S 117.4(4) . . ?
C14S N15S Ag1 125.8(3) . . ?
C16S N15S Ag1 116.7(3) . . ?
C24S N25S C26S 117.9(4) . . ?
C24S N25S Ag2 122.8(3) . 2 ?
C26S N25S Ag2 119.2(3) . 2 ?
C36S N35S C34S 115.0(4) . . ?
C36S N35S Ag2 129.6(4) . . ?
C34S N35S Ag2 114.9(4) . . ?
C46S N45S C44S 119.6(5) . . ?
C46S N45S Ag1 117.0(4) . . ?
C44S N45S Ag1 120.6(3) . . ?
O12S C11S O11S 127.8(4) . . ?
O12S C11S C12S 116.0(4) . . ?
O11S C11S C12S 116.1(4) . . ?
C17S C12S C13S 119.4(4) . . ?
C17S C12S C11S 119.3(4) . . ?
C13S C12S C11S 121.3(4) . . ?
C12S C13S C14S 118.5(4) . . ?
N15S C14S C13S 122.0(4) . . ?
N15S C16S C17S 123.3(5) . . ?
C16S C17S C12S 119.3(4) . . ?
O22S C21S O21S 124.6(5) . . ?
O22S C21S C22S 120.3(5) . . ?
O21S C21S C22S 115.1(5) . . ?
C23S C22S C27S 118.5(6) . . ?
C23S C22S C21S 121.5(5) . . ?
C27S C22S C21S 119.9(6) . . ?
C22S C23S C24S 119.3(5) . . ?
N25S C24S C23S 122.5(5) . . ?
C27S C26S N25S 122.2(5) . . ?
C26S C27S C22S 119.4(7) . . ?
O32S C31S O31S 126.5(4) . . ?
O32S C31S C32S 117.5(4) . . ?
O31S C31S C32S 116.0(4) . . ?
C37S C32S C33S 121.4(5) . . ?
C37S C32S C31S 119.9(4) . . ?
C33S C32S C31S 118.7(5) . . ?
C34S C33S C32S 117.8(5) . . ?
C33S C34S N35S 122.5(5) . . ?
N35S C36S C37S 127.4(5) . . ?
C32S C37S C36S 115.9(5) . . ?
O42S C41S O41S 124.8(5) . . ?
O42S C41S C42S 116.1(5) . . ?
O41S C41S C42S 119.1(5) . . ?
C43S C42S C47S 117.5(5) . . ?
C43S C42S C41S 120.0(5) . . ?
C47S C42S C41S 122.5(5) . . ?
C44S C43S C42S 121.1(6) . . ?
N45S C44S C43S 121.3(5) . . ?
N45S C46S C47S 120.9(5) . . ?
C42S C47S C46S 119.4(3) . . ?
O25W O31W O19W 74.2 . . ?

loop_
_geom_bond_atom_site_label_1
_geom_bond_atom_site_label_2
_geom_bond_distance
_geom_bond_site_symmetry_2
_geom_bond_publ_flag
Dy1 O11M 2.293(3) . ?
Dy1 O31M 2.336(3) . ?
Dy1 O11S 2.352(3) . ?
Dy1 O11 2.395(3) . ?
Dy1 O21M 2.396(3) . ?
Dy1 O13M 2.419(3) . ?
Dy1 O21 2.440(3) . ?
Dy1 O12M 2.571(3) . ?
Dy1 O42M 2.653(3) . ?
Dy1 Dy4 3.6718(15) . ?
Dy1 Dy3 3.6873(7) . ?
Dy1 Dy2 3.8275(7) . ?
Dy2 O21M 2.300(3) . ?
Dy2 O21S 2.308(3) . ?
Dy2 O12S 2.336(3) . ?
Dy2 O41M 2.358(3) . ?
Dy2 O11M 2.365(3) . ?
Dy2 O41 2.397(3) . ?
Dy2 O51 2.426(3) . ?
Dy2 O22M 2.538(3) . ?
Dy2 O32M 2.973(3) . ?
Dy2 Dy4 3.6697(8) . ?
Dy2 Dy3 3.7586(7) . ?
Dy3 O31M 2.306(3) . ?
Dy3 O31S 2.327(3) . ?
Dy3 O21M 2.332(3) . ?
Dy3 O33M 2.407(3) . ?
Dy3 O41M 2.431(3) . ?
Dy3 O71 2.441(3) . ?
Dy3 O81 2.443(3) . ?
Dy3 O32M 2.469(3) . ?
Dy3 O12M 2.661(3) . ?
Dy3 Dy4 3.8723(8) . ?
Dy4 O41M 2.310(3) . ?
Dy4 O32S 2.329(3) . ?
Dy4 O11M 2.360(3) . ?
Dy4 O43M 2.359(3) . ?
Dy4 O31M 2.393(3) . ?
Dy4 O111 2.434(3) . ?
Dy4 O101 2.431(4) . ?
Dy4 O42M 2.543(3) . ?
Dy4 O22M 2.752(3) . ?
Ag1 N15S 2.165(3) . ?
Ag1 N45S 2.248(5) . ?
Ag1 O1M 2.436(3) . ?
Ag1 O2W 2.5675 . ?
Ag2 N35S 2.113(4) . ?
Ag2 N25S 2.140(4) 2_545 ?
Ag2 O2M 2.489(4) . ?
Ag3 O4M 2.287(4) . ?
Ag3 O3M 2.354(3) . ?
Ag3 O141 2.491(3) . ?
Ag3 O151 2.536(4) . ?
Ag3 O131 2.587(4) . ?
O11 C11 1.223(5) . ?
O12 C12 1.235(5) . ?
O21 C21 1.247(5) . ?
O22 C22 1.258(5) . ?
O31 C31 1.216(5) . ?
O32 C32 1.194(5) . ?
O41 C41 1.230(5) . ?
O42 C42 1.227(5) . ?
O51 C51 1.240(5) . ?
O52 C52 1.232(6) . ?
O61 C61 1.238(5) . ?
O62 C62 1.241(6) . ?
O71 C71 1.238(6) . ?
O72 C72 1.238(6) . ?
O81 C81 1.225(6) . ?
O82 C82 1.283(6) . ?
O91 C91 1.259(6) . ?
O92 C92 1.255(6) . ?
O101 C101 1.281(6) . ?
O102 C102 1.221(6) . ?
O111 C111 1.240(6) . ?
O112 C112 1.204(6) . ?
O121 C121 1.263(5) . ?
O122 C122 1.238(7) . ?
O131 C131 1.219(6) . ?
O132 C132 1.197(6) . ?
O141 C141 1.245(6) . ?
O142 C142 1.248(5) . ?
O151 C151 1.237(6) . ?
O152 C152 1.241(5) . ?
O161 C161 1.251(6) . ?
O162 C162 1.219(6) . ?
O171 C171 1.252(7) . ?
O172 C172 1.253(6) . ?
O181 C181 1.225(6) . ?
O182 C182 1.209(6) . ?
N11 C11 1.356(6) . ?
N11 C13 1.457(5) . ?
N11 C65 1.496(6) . ?
N12 C12 1.391(6) . ?
N12 C13 1.456(6) . ?
N12 C66 1.451(6) . ?
N13 C11 1.369(6) . ?
N13 C14 1.451(6) . ?
N13 C15 1.459(6) . ?
N14 C12 1.349(6) . ?
N14 C14 1.446(6) . ?
N14 C16 1.455(6) . ?
N21 C21 1.350(6) . ?
N21 C15 1.409(6) . ?
N21 C23 1.460(5) . ?
N22 C22 1.365(6) . ?
N22 C16 1.449(6) . ?
N22 C23 1.462(6) . ?
N23 C21 1.368(6) . ?
N23 C25 1.422(6) . ?
N23 C24 1.463(5) . ?
N24 C22 1.335(7) . ?
N24 C26 1.423(6) . ?
N24 C24 1.476(5) . ?
N31 C31 1.385(6) . ?
N31 C33 1.452(6) . ?
N31 C25 1.448(6) . ?
N32 C32 1.356(6) . ?
N32 C33 1.444(6) . ?
N32 C26 1.479(6) . ?
N33 C31 1.375(6) . ?
N33 C34 1.419(6) . ?
N33 C35 1.475(6) . ?
N34 C32 1.389(6) . ?
N34 C36 1.446(6) . ?
N34 C34 1.453(6) . ?
N41 C41 1.348(6) . ?
N41 C43 1.452(6) . ?
N41 C35 1.483(6) . ?
N42 C42 1.361(6) . ?
N42 C36 1.433(6) . ?
N42 C43 1.468(5) . ?
N43 C41 1.372(6) . ?
N43 C44 1.463(6) . ?
N43 C45 1.480(6) . ?
N44 C42 1.385(6) . ?
N44 C46 1.444(6) . ?
N44 C44 1.467(6) . ?
N51 C51 1.362(6) . ?
N51 C45 1.414(6) . ?
N51 C53 1.474(6) . ?
N52 C52 1.374(6) . ?
N52 C53 1.442(6) . ?
N52 C46 1.458(6) . ?
N53 C51 1.354(6) . ?
N53 C54 1.441(6) . ?
N53 C55 1.459(6) . ?
N54 C52 1.359(7) . ?
N54 C54 1.427(6) . ?
N54 C56 1.474(6) . ?
N61 C61 1.339(6) . ?
N61 C63 1.455(6) . ?
N61 C55 1.463(6) . ?
N62 C62 1.360(6) . ?
N62 C56 1.427(6) . ?
N62 C63 1.433(6) . ?
N63 C61 1.369(6) . ?
N63 C65 1.428(6) . ?
N63 C64 1.455(5) . ?
N64 C62 1.364(6) . ?
N64 C64 1.454(6) . ?
N64 C66 1.468(6) . ?
N71 C71 1.341(8) . ?
N71 C125 1.395(7) . ?
N71 C73 1.477(6) . ?
N72 C72 1.333(7) . ?
N72 C73 1.429(6) . ?
N72 C126 1.444(7) . ?
N73 C71 1.383(8) . ?
N73 C75 1.415(7) . ?
N73 C74 1.490(6) . ?
N74 C74 1.409(6) . ?
N74 C72 1.407(6) . ?
N74 C76 1.498(7) . ?
N81 C81 1.395(8) . ?
N81 C83 1.422(7) . ?
N81 C75 1.442(7) . ?
N82 C82 1.355(7) . ?
N82 C76 1.410(6) . ?
N82 C83 1.529(6) . ?
N83 C81 1.342(7) . ?
N83 C84 1.416(7) . ?
N83 C85 1.515(8) . ?
N84 C82 1.314(7) . ?
N84 C84 1.477(7) . ?
N84 C86 1.479(8) . ?
N91 C91 1.323(7) . ?
N91 C85 1.394(8) . ?
N91 C93 1.462(7) . ?
N92 C92 1.380(8) . ?
N92 C86 1.410(8) . ?
N92 C93 1.471(7) . ?
N93 C91 1.375(7) . ?
N93 C95 1.431(8) . ?
N93 C94 1.469(7) . ?
N94 C92 1.356(8) . ?
N94 C96 1.420(8) . ?
N94 C94 1.444(7) . ?
N101 C101 1.359(8) . ?
N101 C95 1.437(7) . ?
N101 C103 1.445(7) . ?
N102 C102 1.366(7) . ?
N102 C103 1.418(8) . ?
N102 C96 1.458(8) . ?
N103 C101 1.314(7) . ?
N103 C105 1.457(8) . ?
N103 C104 1.478(7) . ?
N104 C102 1.353(8) . ?
N104 C104 1.414(7) . ?
N104 C106 1.468(7) . ?
N111 C111 1.330(7) . ?
N111 C105 1.432(7) . ?
N111 C113 1.481(6) . ?
N112 C112 1.396(7) . ?
N112 C113 1.429(7) . ?
N112 C106 1.448(7) . ?
N113 C111 1.382(7) . ?
N113 C114 1.465(6) . ?
N113 C115 1.478(7) . ?
N114 C112 1.375(7) . ?
N114 C116 1.416(7) . ?
N114 C114 1.433(7) . ?
N121 C121 1.348(7) . ?
N121 C115 1.420(7) . ?
N121 C123 1.472(6) . ?
N122 C122 1.382(8) . ?
N122 C116 1.431(8) . ?
N122 C123 1.483(7) . ?
N123 C121 1.358(7) . ?
N123 C124 1.437(6) . ?
N123 C125 1.491(7) . ?
N124 C122 1.375(7) . ?
N124 C124 1.450(7) . ?
N124 C126 1.464(6) . ?
N131 C131 1.376(6) . ?
N131 C185 1.464(6) . ?
N131 C133 1.465(7) . ?
N132 C132 1.347(7) . ?
N132 C133 1.436(7) . ?
N132 C186 1.461(6) . ?
N133 C131 1.355(7) . ?
N133 C135 1.457(6) . ?
N133 C134 1.456(6) . ?
N134 C132 1.375(6) . ?
N134 C134 1.453(7) . ?
N134 C136 1.459(6) . ?
N141 C141 1.356(6) . ?
N141 C135 1.456(6) . ?
N141 C143 1.468(6) . ?
N142 C142 1.360(6) . ?
N142 C143 1.431(6) . ?
N142 C136 1.454(6) . ?
N143 C141 1.363(6) . ?
N143 C144 1.415(6) . ?
N143 C145 1.486(6) . ?
N144 C142 1.382(6) . ?
N144 C146 1.464(6) . ?
N144 C144 1.453(6) . ?
N151 C151 1.323(6) . ?
N151 C145 1.441(6) . ?
N151 C153 1.477(6) . ?
N152 C152 1.397(6) . ?
N152 C146 1.424(6) . ?
N152 C153 1.461(6) . ?
N153 C151 1.403(6) . ?
N153 C154 1.420(6) . ?
N153 C155 1.462(6) . ?
N154 C152 1.339(6) . ?
N154 C156 1.468(6) . ?
N154 C154 1.488(6) . ?
N161 C161 1.342(7) . ?
N161 C163 1.415(7) . ?
N161 C155 1.463(6) . ?
N162 C162 1.378(6) . ?
N162 C156 1.459(6) . ?
N162 C163 1.455(6) . ?
N163 C161 1.383(7) . ?
N163 C165 1.423(7) . ?
N163 C164 1.445(7) . ?
N164 C162 1.378(7) . ?
N164 C164 1.423(7) . ?
N164 C166 1.444(6) . ?
N171 C171 1.359(8) . ?
N171 C165 1.457(7) . ?
N171 C173 1.468(6) . ?
N172 C172 1.336(7) . ?
N172 C166 1.434(7) . ?
N172 C173 1.466(7) . ?
N173 C171 1.329(8) . ?
N173 C174 1.434(7) . ?
N173 C175 1.483(8) . ?
N174 C172 1.364(7) . ?
N174 C174 1.435(7) . ?
N174 C176 1.470(7) . ?
N181 C181 1.386(7) . ?
N181 C175 1.433(7) . ?
N181 C183 1.458(7) . ?
N182 C176 1.394(7) . ?
N182 C182 1.396(7) . ?
N182 C183 1.447(7) . ?
N183 C181 1.335(7) . ?
N183 C185 1.447(7) . ?
N183 C184 1.464(6) . ?
N184 C182 1.372(7) . ?
N184 C184 1.422(7) . ?
N184 C186 1.471(7) . ?
C13 C14 1.553(7) . ?
C23 C24 1.542(7) . ?
C33 C34 1.565(7) . ?
C43 C44 1.555(7) . ?
C53 C54 1.560(7) . ?
C63 C64 1.562(7) . ?
C73 C74 1.518(7) . ?
C83 C84 1.555(8) . ?
C93 C94 1.485(9) . ?
C103 C104 1.528(9) . ?
C113 C114 1.564(8) . ?
C123 C124 1.522(9) . ?
C133 C134 1.557(7) . ?
C143 C144 1.593(7) . ?
C153 C154 1.557(7) . ?
C163 C164 1.548(7) . ?
C173 C174 1.543(8) . ?
C183 C184 1.552(8) . ?
N1N O11N 1.242(5) . ?
N1N O13N 1.262(5) . ?
N1N O12N 1.265(5) . ?
N2N O22N 1.241(6) . ?
N2N O23N 1.266(5) . ?
N2N O21N 1.275(6) . ?
N3N O31N 1.204(5) . ?
N3N O33N 1.224(6) . ?
N3N O32N 1.281(6) . ?
N4N O42N 1.196(12) . ?
N4N O43N 1.219(12) . ?
N4N O41N 1.229(13) . ?
O41N O30W 1.528(7) . ?
N5N O53N 1.207(10) . ?
N5N O52N 1.202(10) . ?
N5N O51N 1.249(11) . ?
O11S C11S 1.275(5) . ?
O12S C11S 1.249(5) . ?
O21S C21S 1.272(6) . ?
O22S C21S 1.251(6) . ?
O31S C31S 1.267(6) . ?
O32S C31S 1.253(6) . ?
O41S C41S 1.291(6) . ?
O42S C41S 1.235(6) . ?
N15S C14S 1.344(6) . ?
N15S C16S 1.347(6) . ?
N25S C24S 1.327(6) . ?
N25S C26S 1.383(6) . ?
N25S Ag2 2.140(4) 2 ?
N35S C36S 1.314(7) . ?
N35S C34S 1.407(7) . ?
N45S C46S 1.333(7) . ?
N45S C44S 1.360(7) . ?
C11S C12S 1.509(6) . ?
C12S C17S 1.371(6) . ?
C12S C13S 1.370(6) . ?
C13S C14S 1.406(6) . ?
C16S C17S 1.363(6) . ?
C21S C22S 1.505(7) . ?
C22S C23S 1.377(8) . ?
C22S C27S 1.396(7) . ?
C23S C24S 1.388(6) . ?
C26S C27S 1.357(8) . ?
C31S C32S 1.522(6) . ?
C32S C37S 1.379(7) . ?
C32S C33S 1.389(7) . ?
C33S C34S 1.390(7) . ?
C36S C37S 1.388(6) . ?
C41S C42S 1.490(7) . ?
C42S C43S 1.382(7) . ?
C42S C47S 1.392(6) . ?
C43S C44S 1.370(7) . ?
C46S C47S 1.420(6) . ?
O19W O31W 1.8142 . ?
O25W O31W 1.6286 . ?
O35W O36W 1.3548 . ?
